data_4310055
loop_
_publ_author_name
'Yurii V. Geletii'
'Craig L. Hill'
'Alan J. Bailey'
'Kenneth I. Hardcastle'
'Rajai H. Atalla'
'Ira A. Weinstock'

_publ_section_title
;
Electron Exchange between \a-Keggin Tungstoaluminates and a Well-Defined
Cluster-Anion Probe for Studies in Electron Transfer
;
_journal_name_full 'Inorganic Chemistry'
_journal_page_first 8955
_journal_page_last 8966
_journal_paper_doi 10.1021/ic050860m
_journal_volume 44
_journal_year 2005
_chemical_formula_sum 'Al Cs6 H0 Na O54.5 W12'
_chemical_formula_weight 3925.63
_chemical_name_systematic
; 
 ? 
;
_space_group_IT_number 2
_symmetry_cell_setting triclinic
_symmetry_space_group_name_Hall '-P 1'
_symmetry_space_group_name_H-M 'P -1'
_atom_sites_solution_hydrogens geom
_atom_sites_solution_primary direct
_atom_sites_solution_secondary difmap
_audit_creation_method SHELXL-97
_cell_angle_alpha 94.253(3)
_cell_angle_beta 90.380(3)
_cell_angle_gamma 110.296(3)
_cell_formula_units_Z 2
_cell_length_a 12.1412(12)
_cell_length_b 13.1910(17)
_cell_length_c 18.5921(19)
_cell_measurement_reflns_used 9999
_cell_measurement_temperature 100(2)
_cell_measurement_theta_max 32.219
_cell_measurement_theta_min 2.198
_cell_volume 2783.4(5)
_computing_cell_refinement 'Bruker SMART/SAINT'
_computing_data_collection 'Bruker SMART'
_computing_data_reduction 'Bruker SAINT'
_computing_molecular_graphics 'Bruker SHELXTL'
_computing_publication_material 'Bruker SHELXTL'
_computing_structure_refinement 'SHELXL-97 (Sheldrick, 1997)'
_computing_structure_solution 'SHELXS-97 (Sheldrick, 1990)'
_diffrn_ambient_temperature 100(2)
_diffrn_measured_fraction_theta_full 0.896
_diffrn_measured_fraction_theta_max 0.896
_diffrn_measurement_device_type 'CCD area detector'
_diffrn_measurement_method 'phi and omega scans'
_diffrn_radiation_monochromator graphite
_diffrn_radiation_source 'fine-focus sealed tube'
_diffrn_radiation_type MoK\a
_diffrn_radiation_wavelength 0.71073
_diffrn_reflns_av_R_equivalents 0.0719
_diffrn_reflns_av_sigmaI/netI 0.1223
_diffrn_reflns_limit_h_max 18
_diffrn_reflns_limit_h_min -17
_diffrn_reflns_limit_k_max 19
_diffrn_reflns_limit_k_min -19
_diffrn_reflns_limit_l_max 27
_diffrn_reflns_limit_l_min -27
_diffrn_reflns_number 32992
_diffrn_reflns_theta_full 32.60
_diffrn_reflns_theta_max 32.60
_diffrn_reflns_theta_min 1.65
_diffrn_standards_decay_% 0
_exptl_absorpt_coefficient_mu 28.684
_exptl_absorpt_correction_T_max 1
_exptl_absorpt_correction_T_min 0.272174
_exptl_absorpt_correction_type empirical
_exptl_crystal_colour blue
_exptl_crystal_density_diffrn 4.684
_exptl_crystal_density_method 'not measured'
_exptl_crystal_description plate
_exptl_crystal_F_000 3356
_exptl_crystal_size_max 0.27
_exptl_crystal_size_mid 0.06
_exptl_crystal_size_min 0.03
_refine_diff_density_max 6.447
_refine_diff_density_min -8.486
_refine_diff_density_rms 0.769
_refine_ls_extinction_method none
_refine_ls_goodness_of_fit_ref 1.025
_refine_ls_hydrogen_treatment mixed
_refine_ls_matrix_type full
_refine_ls_number_parameters 657
_refine_ls_number_reflns 18176
_refine_ls_number_restraints 0
_refine_ls_restrained_S_all 1.025
_refine_ls_R_factor_all 0.0992
_refine_ls_R_factor_gt 0.0612
_refine_ls_shift/su_max 0.002
_refine_ls_shift/su_mean 0.000
_refine_ls_structure_factor_coef Fsqd
_refine_ls_weighting_details 'calc w=1/[\s^2^(Fo^2^)+(0.0600P)^2^+0.0000P] where P=(Fo^2^+2Fc^2^)/3'
_refine_ls_weighting_scheme calc
_refine_ls_wR_factor_gt 0.1395
_refine_ls_wR_factor_ref 0.1553
_reflns_number_gt 11091
_reflns_number_total 18176
_reflns_threshold_expression >2sigma(I)
_cod_data_source_file ic050860msi20050527_051654.cif
_cod_data_source_block p1bars
_cod_depositor_comments
;
The following automatic conversions were performed:
'_symmetry_cell_setting' value 'Triclinic' changed to 'triclinic'
according to '/home/saulius/struct/CIF-dictionaries/cif_core.dic'
dictionary named 'cif_core.dic' version 2.4.1 from 2010-06-29.

Automatic conversion script
Id: cif_fix_enum 1527 2010-12-29 10:47:43Z saulius 
;
_cod_original_formula_sum 'H0 Al Cs6 Na O54.50 W12'
_cod_database_code 4310055

loop_
_symmetry_equiv_pos_as_xyz
'x, y, z'
'-x, -y, -z'

loop_
_atom_site_label
_atom_site_type_symbol
_atom_site_fract_x
_atom_site_fract_y
_atom_site_fract_z
_atom_site_U_iso_or_equiv
_atom_site_adp_type
_atom_site_occupancy
_atom_site_symmetry_multiplicity
_atom_site_calc_flag
_atom_site_refinement_flags
_atom_site_disorder_assembly
_atom_site_disorder_group
W1 W 0.85014(6) 0.57794(4) 0.26606(4) 0.01369(14) Uani 1 1 d . . .
W2 W 0.61048(6) 0.50263(4) 0.15868(4) 0.01227(13) Uani 1 1 d . . .
W3 W 0.58744(6) 0.49795(5) 0.33668(4) 0.01465(14) Uani 1 1 d . . .
W4 W 0.92592(6) 0.36988(5) 0.36011(4) 0.01599(15) Uani 1 1 d . . .
W5 W 0.95358(6) 0.37803(4) 0.16081(4) 0.01403(14) Uani 1 1 d . . .
W6 W 0.71124(6) 0.30235(4) 0.05391(4) 0.01320(14) Uani 1 1 d . . .
W7 W 0.41572(6) 0.21433(5) 0.13405(4) 0.01449(14) Uani 1 1 d . . .
W8 W 0.39388(6) 0.20681(5) 0.31127(4) 0.01728(15) Uani 1 1 d . . .
W9 W 0.66428(7) 0.29015(5) 0.43162(4) 0.01713(15) Uani 1 1 d . . .
W10 W 0.78085(6) 0.11903(4) 0.13720(4) 0.01399(14) Uani 1 1 d . . .
W11 W 0.48567(6) 0.02963(4) 0.21551(4) 0.01495(14) Uani 1 1 d . . .
W12 W 0.75313(6) 0.11249(5) 0.33469(4) 0.01555(14) Uani 1 1 d . . .
Al1 Al 0.6781(4) 0.3013(3) 0.2416(3) 0.0118(10) Uani 1 1 d . . .
O1 O 0.6818(10) 0.4357(7) 0.2488(6) 0.010(2) Uani 1 1 d . . .
O2 O 0.7586(10) 0.2807(8) 0.1676(7) 0.016(3) Uani 1 1 d . . .
O3 O 0.5318(10) 0.2133(8) 0.2278(6) 0.016(3) Uani 1 1 d . . .
O4 O 0.7383(11) 0.2763(8) 0.3215(7) 0.019(3) Uani 1 1 d . . .
O5 O 0.9630(11) 0.7002(9) 0.2790(7) 0.021(3) Uani 1 1 d . . .
O6 O 0.7587(9) 0.6133(7) 0.1910(6) 0.012(2) Uani 1 1 d . . .
O7 O 0.5659(10) 0.5781(8) 0.1007(7) 0.016(3) Uani 1 1 d . . .
O8 O 0.5488(11) 0.5499(8) 0.2490(6) 0.015(2) Uani 1 1 d . . .
O9 O 0.5255(12) 0.5654(9) 0.3973(7) 0.024(3) Uani 1 1 d . . .
O10 O 0.7423(11) 0.6062(8) 0.3349(7) 0.020(3) Uani 1 1 d . . .
O11 O 0.8932(10) 0.4968(8) 0.3358(7) 0.016(2) Uani 1 1 d . . .
O12 O 0.9100(10) 0.5019(8) 0.1960(7) 0.017(3) Uani 1 1 d . . .
O13 O 0.6915(10) 0.4385(8) 0.0980(7) 0.018(3) Uani 1 1 d . . .
O14 O 0.4802(11) 0.3745(8) 0.1526(6) 0.016(2) Uani 1 1 d . . .
O15 O 0.4584(12) 0.3639(8) 0.3175(7) 0.021(3) Uani 1 1 d . . .
O16 O 0.6493(11) 0.4217(9) 0.3993(7) 0.021(3) Uani 1 1 d . . .
O17 O 1.0610(11) 0.4306(9) 0.4023(8) 0.023(3) Uani 1 1 d . . .
O18 O 0.9662(10) 0.3592(8) 0.2606(7) 0.015(2) Uani 1 1 d . . .
O19 O 1.0983(10) 0.4440(8) 0.1406(7) 0.019(3) Uani 1 1 d . . .
O20 O 0.8822(10) 0.3865(8) 0.0683(6) 0.014(2) Uani 1 1 d . . .
O21 O 0.6975(12) 0.3194(8) -0.0367(7) 0.020(3) Uani 1 1 d . . .
O22 O 0.5536(10) 0.2345(8) 0.0786(6) 0.013(2) Uani 1 1 d . . .
O23 O 0.3089(11) 0.2039(8) 0.0663(7) 0.019(3) Uani 1 1 d . . .
O24 O 0.3219(11) 0.2131(8) 0.2206(7) 0.021(3) Uani 1 1 d . . .
O25 O 0.2755(12) 0.1899(10) 0.3642(8) 0.030(3) Uani 1 1 d . . .
O26 O 0.5131(10) 0.2200(9) 0.3844(7) 0.016(2) Uani 1 1 d . . .
O27 O 0.6245(13) 0.2976(10) 0.5206(8) 0.028(3) Uani 1 1 d . . .
O28 O 0.8296(11) 0.3687(8) 0.4431(7) 0.019(3) Uani 1 1 d . . .
O29 O 0.9027(10) 0.2208(8) 0.3698(7) 0.016(2) Uani 1 1 d . . .
O30 O 0.9431(10) 0.2304(8) 0.1374(7) 0.016(3) Uani 1 1 d . . .
O31 O 0.7455(11) 0.1713(8) 0.0476(6) 0.017(3) Uani 1 1 d . . .
O32 O 0.3908(10) 0.0639(8) 0.1417(7) 0.019(3) Uani 1 1 d . . .
O33 O 0.3756(11) 0.0594(8) 0.2880(8) 0.023(3) Uani 1 1 d . . .
O34 O 0.6932(11) 0.1581(8) 0.4272(7) 0.018(3) Uani 1 1 d . . .
O35 O 0.8152(10) 0.0098(8) 0.1009(6) 0.012(2) Uiso 1 1 d . . .
O36 O 0.6143(11) 0.0534(8) 0.1562(7) 0.016(3) Uani 1 1 d . . .
O37 O 0.4213(11) -0.1103(8) 0.2052(7) 0.022(3) Uani 1 1 d . . .
O38 O 0.5934(11) 0.0503(8) 0.2979(7) 0.018(2) Uiso 1 1 d . . .
O39 O 0.7762(11) 0.0013(9) 0.3636(8) 0.023(3) Uani 1 1 d . . .
O40 O 0.8080(11) 0.1154(8) 0.2417(7) 0.017(3) Uani 1 1 d . . .
Cs1 Cs 1.30216(9) 0.44172(7) 0.05065(6) 0.0159(2) Uani 1 1 d . . .
Cs2 Cs 1.16711(10) 0.70924(8) 0.17406(7) 0.0233(3) Uani 1 1 d . . .
Cs3 Cs 0.57389(12) 0.81178(8) 0.08743(7) 0.0263(3) Uani 1 1 d . . .
Cs4 Cs 1.28812(12) 0.41170(10) 0.45891(8) 0.0322(3) Uani 1 1 d . . .
Cs5 Cs 0.51382(14) 0.78951(10) 0.33929(9) 0.0394(4) Uani 1 1 d . . .
Cs6 Cs 0.9223(2) 0.86217(16) 0.40127(12) 0.0724(6) Uani 1 1 d . . .
Na1 Na 0.9775(6) -0.0681(5) 0.0817(4) 0.0206(16) Uani 1 1 d . . .
O1W O 0.363(2) 0.6036(17) 0.2034(13) 0.079(7) Uani 1 1 d . . .
O2W O 0.5000 1.0000 0.0000 0.039(6) Uani 1 2 d S . .
O3W O 0.9452(17) 0.8825(14) 0.5720(11) 0.058(5) Uiso 1 1 d . . .
O4W O 0.8473(12) 0.7515(8) 0.0792(7) 0.025(3) Uani 1 1 d . . .
O5W O 1.1684(12) 0.9084(9) 0.0813(7) 0.025(3) Uani 1 1 d . . .
O6W O 1.2402(16) 0.4086(13) 0.2873(10) 0.048(4) Uani 1 1 d . . .
O7W O 1.0604(12) 0.1129(8) 0.0485(7) 0.021(3) Uani 1 1 d . . .
O8W O 0.9705(13) 0.9467(11) 0.2149(8) 0.034(3) Uani 1 1 d . . .
O9W O 0.7236(14) 0.8186(10) 0.2328(8) 0.032(3) Uani 1 1 d . . .
O10W O 1.0352(12) 0.3885(9) -0.0413(8) 0.028(3) Uani 1 1 d . . .
O11W O 1.1577(13) 0.9073(11) 0.2901(12) 0.057(6) Uani 1 1 d . . .
O12W O 0.0812(12) 0.1697(13) 0.2494(9) 0.041(4) Uani 1 1 d . . .
O13W O 0.4417(17) 0.9683(11) 0.4314(10) 0.055(5) Uani 1 1 d . . .
O14W O 0.660(2) 0.7921(19) 0.4775(12) 0.080(7) Uani 1 1 d . . .
O15W O 0.786(2) 1.0141(19) 0.5270(16) 0.027(6) Uiso 0.50 1 d P . .
O16W O 0.967(3) 0.330(2) 0.5521(18) 0.038(7) Uiso 0.50 1 d P . .

loop_
_atom_site_aniso_label
_atom_site_aniso_U_11
_atom_site_aniso_U_22
_atom_site_aniso_U_33
_atom_site_aniso_U_23
_atom_site_aniso_U_13
_atom_site_aniso_U_12
W1 0.0150(3) 0.0096(2) 0.0154(4) -0.0020(2) 0.0009(3) 0.0036(2)
W2 0.0153(3) 0.0095(2) 0.0118(3) 0.0008(2) 0.0011(3) 0.0042(2)
W3 0.0193(3) 0.0149(2) 0.0121(3) 0.0007(2) 0.0045(3) 0.0089(2)
W4 0.0186(3) 0.0141(2) 0.0151(4) -0.0022(2) -0.0024(3) 0.0063(2)
W5 0.0142(3) 0.0112(2) 0.0161(4) -0.0003(2) 0.0041(3) 0.0040(2)
W6 0.0184(3) 0.0101(2) 0.0102(3) -0.0005(2) 0.0024(3) 0.0040(2)
W7 0.0143(3) 0.0110(2) 0.0165(4) 0.0025(2) -0.0006(3) 0.0021(2)
W8 0.0174(3) 0.0161(3) 0.0189(4) 0.0053(2) 0.0065(3) 0.0056(2)
W9 0.0254(4) 0.0185(3) 0.0105(4) 0.0019(2) 0.0037(3) 0.0113(3)
W10 0.0185(3) 0.0100(2) 0.0137(4) -0.0008(2) 0.0032(3) 0.0056(2)
W11 0.0175(3) 0.0099(2) 0.0158(4) 0.0026(2) 0.0014(3) 0.0024(2)
W12 0.0212(3) 0.0125(2) 0.0141(4) 0.0014(2) 0.0008(3) 0.0073(2)
Al1 0.016(2) 0.0117(18) 0.008(3) -0.0004(17) 0.003(2) 0.0053(17)
O1 0.014(6) 0.006(4) 0.009(6) 0.001(4) 0.002(5) 0.002(4)
O2 0.011(6) 0.013(4) 0.027(8) 0.000(5) 0.002(5) 0.007(4)
O3 0.022(6) 0.010(4) 0.013(6) -0.001(4) 0.009(5) 0.001(4)
O4 0.029(7) 0.011(4) 0.018(7) 0.003(4) 0.008(6) 0.008(5)
O5 0.018(6) 0.019(5) 0.022(7) -0.001(5) 0.008(6) 0.001(5)
O6 0.011(5) 0.010(4) 0.013(6) 0.006(4) -0.004(5) 0.001(4)
O7 0.018(6) 0.014(5) 0.017(7) 0.003(4) 0.008(5) 0.005(4)
O8 0.023(6) 0.014(4) 0.008(6) 0.004(4) 0.006(5) 0.005(4)
O9 0.032(8) 0.021(5) 0.017(7) -0.002(5) 0.008(6) 0.008(5)
O10 0.025(7) 0.011(4) 0.028(8) 0.002(5) 0.011(6) 0.010(4)
O11 0.017(6) 0.019(5) 0.013(6) 0.004(4) -0.002(5) 0.007(4)
O12 0.013(6) 0.014(5) 0.023(7) 0.001(4) 0.009(5) 0.004(4)
O13 0.018(6) 0.011(4) 0.024(7) -0.001(4) 0.002(6) 0.005(4)
O14 0.024(6) 0.011(4) 0.014(6) 0.002(4) 0.001(5) 0.008(4)
O15 0.037(8) 0.016(5) 0.011(7) 0.004(4) 0.002(6) 0.012(5)
O16 0.018(6) 0.018(5) 0.027(8) 0.003(5) 0.004(6) 0.008(5)
O17 0.022(7) 0.020(5) 0.029(8) -0.005(5) -0.009(6) 0.013(5)
O18 0.014(6) 0.016(5) 0.014(6) 0.001(4) -0.005(5) 0.005(4)
O19 0.012(6) 0.015(5) 0.026(8) -0.001(5) 0.006(5) 0.001(4)
O20 0.010(5) 0.015(5) 0.011(6) -0.006(4) -0.001(5) -0.003(4)
O21 0.036(8) 0.013(5) 0.012(7) 0.007(4) 0.007(6) 0.009(5)
O22 0.012(6) 0.011(4) 0.015(6) -0.002(4) -0.008(5) 0.004(4)
O23 0.025(7) 0.015(5) 0.017(7) 0.003(4) -0.004(6) 0.007(5)
O24 0.017(6) 0.018(5) 0.023(8) 0.001(5) 0.001(6) 0.000(5)
O25 0.022(7) 0.027(6) 0.035(9) 0.014(6) 0.014(7) -0.001(5)
O26 0.013(6) 0.027(5) 0.013(7) 0.010(5) 0.002(5) 0.010(5)
O27 0.037(8) 0.026(6) 0.021(8) -0.001(5) 0.011(7) 0.011(6)
O28 0.028(7) 0.016(5) 0.015(7) 0.000(5) 0.003(6) 0.010(5)
O29 0.017(6) 0.018(5) 0.011(6) 0.002(4) -0.008(5) 0.004(4)
O30 0.013(6) 0.013(4) 0.024(7) -0.005(4) 0.001(5) 0.008(4)
O31 0.027(7) 0.014(5) 0.008(6) -0.002(4) 0.004(5) 0.005(5)
O32 0.018(6) 0.008(4) 0.027(8) 0.001(4) -0.005(6) -0.002(4)
O33 0.019(7) 0.013(5) 0.037(9) 0.008(5) 0.009(6) 0.003(4)
O34 0.028(7) 0.016(5) 0.011(6) 0.005(4) 0.003(6) 0.008(5)
O36 0.023(6) 0.009(4) 0.016(7) 0.003(4) 0.003(5) 0.004(4)
O37 0.026(7) 0.012(5) 0.024(8) 0.012(5) -0.004(6) 0.000(5)
O39 0.018(6) 0.017(5) 0.032(8) -0.003(5) -0.020(6) 0.005(5)
O40 0.019(6) 0.014(5) 0.014(7) -0.006(4) 0.001(5) 0.003(4)
Cs1 0.0172(5) 0.0164(4) 0.0154(6) 0.0018(4) 0.0020(4) 0.0073(4)
Cs2 0.0246(6) 0.0171(4) 0.0231(7) -0.0015(4) 0.0084(5) 0.0013(4)
Cs3 0.0385(7) 0.0137(4) 0.0259(7) -0.0055(4) -0.0108(6) 0.0099(4)
Cs4 0.0306(7) 0.0402(6) 0.0277(8) -0.0087(5) -0.0055(6) 0.0172(5)
Cs5 0.0494(9) 0.0302(6) 0.0412(9) 0.0064(6) 0.0035(7) 0.0164(6)
Cs6 0.1099(19) 0.0674(11) 0.0599(14) 0.0122(10) 0.0190(13) 0.0543(12)
Na1 0.022(4) 0.015(3) 0.023(4) 0.005(3) 0.003(3) 0.003(3)
O1W 0.084(17) 0.092(15) 0.087(19) -0.009(12) -0.005(14) 0.068(14)
O2W 0.028(12) 0.036(10) 0.045(15) -0.016(10) -0.012(11) 0.006(9)
O4W 0.033(8) 0.014(5) 0.022(8) 0.005(5) 0.001(6) 0.000(5)
O5W 0.024(7) 0.026(6) 0.022(8) 0.000(5) 0.004(6) 0.004(5)
O6W 0.052(11) 0.053(9) 0.044(12) 0.003(8) -0.005(9) 0.025(8)
O7W 0.032(7) 0.014(5) 0.016(7) 0.004(5) 0.008(6) 0.005(5)
O8W 0.033(9) 0.045(8) 0.022(9) -0.003(6) -0.009(7) 0.013(7)
O9W 0.048(9) 0.023(6) 0.029(9) -0.002(6) -0.003(7) 0.019(6)
O10W 0.036(8) 0.017(5) 0.032(9) 0.003(5) 0.016(7) 0.008(5)
O11W 0.021(8) 0.032(7) 0.114(18) 0.021(9) 0.003(10) 0.002(6)
O12W 0.015(7) 0.061(10) 0.044(11) -0.005(8) -0.013(7) 0.012(7)
O13W 0.091(14) 0.023(6) 0.057(12) 0.027(7) 0.046(11) 0.021(8)
O14W 0.075(16) 0.121(19) 0.052(15) 0.027(13) 0.008(13) 0.038(14)

loop_
_atom_type_symbol
_atom_type_description
_atom_type_scat_dispersion_real
_atom_type_scat_dispersion_imag
_atom_type_scat_source
O O 0.0106 0.0060 'International Tables Vol C Tables 4.2.6.8 and 6.1.1.4'
H H 0.0000 0.0000 'International Tables Vol C Tables 4.2.6.8 and 6.1.1.4'
Cs Cs -0.3680 2.1192 'International Tables Vol C Tables 4.2.6.8 and 6.1.1.4'
Al Al 0.0645 0.0514 'International Tables Vol C Tables 4.2.6.8 and 6.1.1.4'
W W -0.8490 6.8722 'International Tables Vol C Tables 4.2.6.8 and 6.1.1.4'
Na Na 0.0362 0.0249 'International Tables Vol C Tables 4.2.6.8 and 6.1.1.4'

loop_
_geom_angle_atom_site_label_1
_geom_angle_atom_site_label_2
_geom_angle_atom_site_label_3
_geom_angle
_geom_angle_site_symmetry_1
_geom_angle_site_symmetry_3
_geom_angle_publ_flag
O5 W1 O12 102.2(5) . . ?
O5 W1 O11 101.0(6) . . ?
O12 W1 O11 86.7(5) . . ?
O5 W1 O10 98.6(5) . . ?
O12 W1 O10 159.2(5) . . ?
O11 W1 O10 88.6(5) . . ?
O5 W1 O6 99.1(5) . . ?
O12 W1 O6 90.3(5) . . ?
O11 W1 O6 159.8(4) . . ?
O10 W1 O6 87.1(5) . . ?
O5 W1 O1 169.8(5) . . ?
O12 W1 O1 85.2(4) . . ?
O11 W1 O1 86.3(4) . . ?
O10 W1 O1 74.3(4) . . ?
O6 W1 O1 73.5(4) . . ?
O5 W1 Cs2 46.0(4) . . ?
O12 W1 Cs2 56.3(3) . . ?
O11 W1 Cs2 99.4(4) . . ?
O10 W1 Cs2 144.5(3) . . ?
O6 W1 Cs2 95.6(3) . . ?
O1 W1 Cs2 140.3(3) . . ?
O5 W1 Cs6 43.6(4) . . ?
O12 W1 Cs6 145.6(3) . . ?
O11 W1 Cs6 95.9(3) . . ?
O10 W1 Cs6 55.1(3) . . ?
O6 W1 Cs6 97.8(3) . . ?
O1 W1 Cs6 129.2(3) . . ?
Cs2 W1 Cs6 89.55(4) . . ?
O7 W2 O13 101.6(5) . . ?
O7 W2 O14 101.0(5) . . ?
O13 W2 O14 90.8(5) . . ?
O7 W2 O6 97.4(5) . . ?
O13 W2 O6 89.1(5) . . ?
O14 W2 O6 161.3(5) . . ?
O7 W2 O8 98.1(5) . . ?
O13 W2 O8 160.1(5) . . ?
O14 W2 O8 88.8(5) . . ?
O6 W2 O8 85.0(5) . . ?
O7 W2 O1 168.3(4) . . ?
O13 W2 O1 86.0(5) . . ?
O14 W2 O1 87.6(4) . . ?
O6 W2 O1 73.7(4) . . ?
O8 W2 O1 74.1(4) . . ?
O7 W2 Cs1 48.8(4) . 1_455 ?
O13 W2 Cs1 103.7(4) . 1_455 ?
O14 W2 Cs1 52.5(4) . 1_455 ?
O6 W2 Cs1 145.2(3) . 1_455 ?
O8 W2 Cs1 91.7(4) . 1_455 ?
O1 W2 Cs1 138.3(3) . 1_455 ?
O7 W2 Cs1 50.8(4) . 2_765 ?
O13 W2 Cs1 51.3(4) . 2_765 ?
O14 W2 Cs1 105.0(4) . 2_765 ?
O6 W2 Cs1 89.5(3) . 2_765 ?
O8 W2 Cs1 147.4(3) . 2_765 ?
O1 W2 Cs1 134.7(3) . 2_765 ?
Cs1 W2 Cs1 74.90(3) 1_455 2_765 ?
O9 W3 O16 101.2(6) . . ?
O9 W3 O15 100.4(6) . . ?
O16 W3 O15 86.2(5) . . ?
O9 W3 O10 99.0(5) . . ?
O16 W3 O10 88.8(5) . . ?
O15 W3 O10 160.6(5) . . ?
O9 W3 O8 98.8(6) . . ?
O16 W3 O8 160.1(5) . . ?
O15 W3 O8 90.4(5) . . ?
O10 W3 O8 88.0(5) . . ?
O9 W3 O1 170.5(5) . . ?
O16 W3 O1 85.4(5) . . ?
O15 W3 O1 86.8(4) . . ?
O10 W3 O1 74.1(4) . . ?
O8 W3 O1 74.7(4) . . ?
O9 W3 Cs4 57.5(5) . 2_766 ?
O16 W3 Cs4 51.8(4) . 2_766 ?
O15 W3 Cs4 118.5(4) . 2_766 ?
O10 W3 Cs4 71.6(4) . 2_766 ?
O8 W3 Cs4 144.0(3) . 2_766 ?
O1 W3 Cs4 124.4(3) . 2_766 ?
O9 W3 Cs4 44.6(4) . 1_455 ?
O16 W3 Cs4 87.3(4) . 1_455 ?
O15 W3 Cs4 57.2(4) . 1_455 ?
O10 W3 Cs4 141.3(4) . 1_455 ?
O8 W3 Cs4 107.3(3) . 1_455 ?
O1 W3 Cs4 143.6(2) . 1_455 ?
Cs4 W3 Cs4 75.88(3) 2_766 1_455 ?
O9 W3 Cs5 45.4(4) . . ?
O16 W3 Cs5 139.4(4) . . ?
O15 W3 Cs5 117.6(4) . . ?
O10 W3 Cs5 77.6(3) . . ?
O8 W3 Cs5 58.6(3) . . ?
O1 W3 Cs5 125.6(2) . . ?
Cs4 W3 Cs5 87.62(3) 2_766 . ?
Cs4 W3 Cs5 80.69(3) 1_455 . ?
O17 W4 O29 100.5(5) . . ?
O17 W4 O18 101.9(6) . . ?
O29 W4 O18 92.3(5) . . ?
O17 W4 O11 100.0(5) . . ?
O29 W4 O11 159.5(5) . . ?
O18 W4 O11 85.0(5) . . ?
O17 W4 O28 98.5(6) . . ?
O29 W4 O28 88.9(5) . . ?
O18 W4 O28 158.9(5) . . ?
O11 W4 O28 86.6(5) . . ?
O17 W4 O4 170.5(6) . . ?
O29 W4 O4 74.2(4) . . ?
O18 W4 O4 86.3(5) . . ?
O11 W4 O4 85.3(4) . . ?
O28 W4 O4 73.8(5) . . ?
O19 W5 O18 102.1(6) . . ?
O19 W5 O30 99.5(5) . . ?
O18 W5 O30 89.9(5) . . ?
O19 W5 O20 97.8(5) . . ?
O18 W5 O20 159.3(5) . . ?
O30 W5 O20 92.9(5) . . ?
O19 W5 O12 100.2(5) . . ?
O18 W5 O12 84.0(5) . . ?
O30 W5 O12 160.2(5) . . ?
O20 W5 O12 86.5(5) . . ?
O19 W5 O2 170.4(5) . . ?
O18 W5 O2 86.5(5) . . ?
O30 W5 O2 76.0(4) . . ?
O20 W5 O2 74.2(4) . . ?
O12 W5 O2 84.8(4) . . ?
O19 W5 Cs2 47.5(3) . . ?
O18 W5 Cs2 96.2(3) . . ?
O30 W5 Cs2 147.0(3) . . ?
O20 W5 Cs2 92.7(3) . . ?
O12 W5 Cs2 52.7(3) . . ?
O2 W5 Cs2 136.6(2) . . ?
O21 W6 O22 102.3(6) . . ?
O21 W6 O31 100.5(5) . . ?
O22 W6 O31 94.4(5) . . ?
O21 W6 O20 98.1(5) . . ?
O22 W6 O20 158.1(5) . . ?
O31 W6 O20 89.4(5) . . ?
O21 W6 O13 100.0(5) . . ?
O22 W6 O13 84.7(4) . . ?
O31 W6 O13 159.2(5) . . ?
O20 W6 O13 84.2(4) . . ?
O21 W6 O2 170.7(5) . . ?
O22 W6 O2 86.1(5) . . ?
O31 W6 O2 74.7(4) . . ?
O20 W6 O2 74.1(4) . . ?
O13 W6 O2 84.5(4) . . ?
O21 W6 Cs1 47.9(3) . 2_765 ?
O22 W6 Cs1 102.6(3) . 2_765 ?
O31 W6 Cs1 146.5(3) . 2_765 ?
O20 W6 Cs1 85.4(3) . 2_765 ?
O13 W6 Cs1 52.8(4) . 2_765 ?
O2 W6 Cs1 134.5(2) . 2_765 ?
O21 W6 Cs3 48.9(4) . 2_665 ?
O22 W6 Cs3 54.0(4) . 2_665 ?
O31 W6 Cs3 95.4(4) . 2_665 ?
O20 W6 Cs3 147.0(3) . 2_665 ?
O13 W6 Cs3 100.8(4) . 2_665 ?
O2 W6 Cs3 138.5(3) . 2_665 ?
Cs1 W6 Cs3 72.75(2) 2_765 2_665 ?
O21 W6 Cs2 29.3(4) . 2_765 ?
O22 W6 Cs2 122.9(4) . 2_765 ?
O31 W6 Cs2 78.2(3) . 2_765 ?
O20 W6 Cs2 79.0(3) . 2_765 ?
O13 W6 Cs2 119.6(4) . 2_765 ?
O2 W6 Cs2 141.7(3) . 2_765 ?
Cs1 W6 Cs2 68.24(2) 2_765 2_765 ?
Cs3 W6 Cs2 70.19(3) 2_665 2_765 ?
O23 W7 O32 100.3(5) . . ?
O23 W7 O22 101.7(5) . . ?
O32 W7 O22 92.5(5) . . ?
O23 W7 O24 99.7(6) . . ?
O32 W7 O24 89.0(5) . . ?
O22 W7 O24 157.8(5) . . ?
O23 W7 O14 98.9(5) . . ?
O32 W7 O14 160.8(5) . . ?
O22 W7 O14 84.4(4) . . ?
O24 W7 O14 86.9(5) . . ?
O23 W7 O3 172.5(5) . . ?
O32 W7 O3 75.5(4) . . ?
O22 W7 O3 84.8(4) . . ?
O24 W7 O3 74.2(5) . . ?
O14 W7 O3 85.3(4) . . ?
O23 W7 Cs1 47.9(3) . 1_455 ?
O32 W7 Cs1 147.7(4) . 1_455 ?
O22 W7 Cs1 99.2(3) . 1_455 ?
O24 W7 Cs1 91.1(4) . 1_455 ?
O14 W7 Cs1 51.2(4) . 1_455 ?
O3 W7 Cs1 135.2(2) . 1_455 ?
O23 W7 Cs3 48.5(4) . 2_665 ?
O32 W7 Cs3 93.7(4) . 2_665 ?
O22 W7 Cs3 53.9(3) . 2_665 ?
O24 W7 Cs3 148.1(4) . 2_665 ?
O14 W7 Cs3 99.7(3) . 2_665 ?
O3 W7 Cs3 137.2(3) . 2_665 ?
Cs1 W7 Cs3 70.18(2) 1_455 2_665 ?
O25 W8 O33 99.4(6) . . ?
O25 W8 O24 98.7(6) . . ?
O33 W8 O24 91.0(5) . . ?
O25 W8 O26 100.0(6) . . ?
O33 W8 O26 90.8(5) . . ?
O24 W8 O26 160.7(5) . . ?
O25 W8 O15 99.3(6) . . ?
O33 W8 O15 161.3(5) . . ?
O24 W8 O15 87.4(5) . . ?
O26 W8 O15 84.7(5) . . ?
O25 W8 O3 171.4(6) . . ?
O33 W8 O3 75.9(4) . . ?
O24 W8 O3 74.4(5) . . ?
O26 W8 O3 87.4(5) . . ?
O15 W8 O3 85.7(4) . . ?
O25 W8 Cs4 45.2(4) . 1_455 ?
O33 W8 Cs4 142.3(4) . 1_455 ?
O24 W8 Cs4 105.1(4) . 1_455 ?
O26 W8 Cs4 84.8(3) . 1_455 ?
O15 W8 Cs4 55.5(4) . 1_455 ?
O3 W8 Cs4 140.9(2) . 1_455 ?
O27 W9 O34 100.0(5) . . ?
O27 W9 O28 99.7(6) . . ?
O34 W9 O28 89.9(5) . . ?
O27 W9 O26 100.6(6) . . ?
O34 W9 O26 91.2(5) . . ?
O28 W9 O26 159.1(5) . . ?
O27 W9 O16 101.1(6) . . ?
O34 W9 O16 158.9(5) . . ?
O28 W9 O16 87.1(5) . . ?
O26 W9 O16 84.4(5) . . ?
O27 W9 O4 172.1(6) . . ?
O34 W9 O4 75.0(4) . . ?
O28 W9 O4 74.3(5) . . ?
O26 W9 O4 85.8(5) . . ?
O16 W9 O4 84.1(5) . . ?
O27 W9 Cs4 59.8(4) . 2_766 ?
O34 W9 Cs4 148.3(4) . 2_766 ?
O28 W9 Cs4 71.8(3) . 2_766 ?
O26 W9 Cs4 115.1(3) . 2_766 ?
O16 W9 Cs4 48.7(4) . 2_766 ?
O4 W9 Cs4 121.8(3) . 2_766 ?
O35 W10 O31 98.6(5) . . ?
O35 W10 O36 102.6(5) . . ?
O31 W10 O36 91.7(5) . . ?
O35 W10 O40 102.4(5) . . ?
O31 W10 O40 158.9(4) . . ?
O36 W10 O40 85.8(5) . . ?
O35 W10 O30 97.4(5) . . ?
O31 W10 O30 88.3(5) . . ?
O36 W10 O30 159.8(4) . . ?
O40 W10 O30 86.9(5) . . ?
O35 W10 O2 168.6(5) . . ?
O31 W10 O2 73.5(4) . . ?
O36 W10 O2 86.1(4) . . ?
O40 W10 O2 85.5(4) . . ?
O30 W10 O2 74.6(4) . . ?
O35 W10 Cs3 50.0(4) . 1_545 ?
O31 W10 Cs3 94.9(3) . 1_545 ?
O36 W10 Cs3 52.8(3) . 1_545 ?
O40 W10 Cs3 100.2(3) . 1_545 ?
O30 W10 Cs3 147.3(3) . 1_545 ?
O2 W10 Cs3 137.4(3) . 1_545 ?
O37 W11 O36 101.6(5) . . ?
O37 W11 O38 101.7(5) . . ?
O36 W11 O38 87.9(5) . . ?
O37 W11 O32 98.1(5) . . ?
O36 W11 O32 93.0(5) . . ?
O38 W11 O32 159.6(4) . . ?
O37 W11 O33 98.1(5) . . ?
O36 W11 O33 160.1(4) . . ?
O38 W11 O33 85.6(5) . . ?
O32 W11 O33 86.7(5) . . ?
O37 W11 O3 168.3(5) . . ?
O36 W11 O3 87.3(4) . . ?
O38 W11 O3 86.1(4) . . ?
O32 W11 O3 73.6(4) . . ?
O33 W11 O3 73.5(4) . . ?
O37 W11 Cs3 50.3(4) . 1_545 ?
O36 W11 Cs3 51.4(3) . 1_545 ?
O38 W11 Cs3 100.6(3) . 1_545 ?
O32 W11 Cs3 95.8(3) . 1_545 ?
O33 W11 Cs3 148.4(3) . 1_545 ?
O3 W11 Cs3 137.4(3) . 1_545 ?
O37 W11 Cs5 48.4(4) . 1_545 ?
O36 W11 Cs5 102.3(3) . 1_545 ?
O38 W11 Cs5 53.6(3) . 1_545 ?
O32 W11 Cs5 145.1(3) . 1_545 ?
O33 W11 Cs5 89.0(3) . 1_545 ?
O3 W11 Cs5 137.5(3) . 1_545 ?
Cs3 W11 Cs5 71.09(3) 1_545 1_545 ?
O39 W12 O40 101.9(6) . . ?
O39 W12 O38 101.3(5) . . ?
O40 W12 O38 90.8(5) . . ?
O39 W12 O29 97.7(5) . . ?
O40 W12 O29 90.3(5) . . ?
O38 W12 O29 160.3(4) . . ?
O39 W12 O34 97.2(6) . . ?
O40 W12 O34 160.6(4) . . ?
O38 W12 O34 88.6(5) . . ?
O29 W12 O34 83.9(5) . . ?
O39 W12 O4 167.1(5) . . ?
O40 W12 O4 87.7(5) . . ?
O38 W12 O4 86.9(5) . . ?
O29 W12 O4 73.5(5) . . ?
O34 W12 O4 72.9(4) . . ?
O39 W12 Cs5 50.6(4) . 1_545 ?
O40 W12 Cs5 103.2(3) . 1_545 ?
O38 W12 Cs5 50.9(3) . 1_545 ?
O29 W12 Cs5 147.2(3) . 1_545 ?
O34 W12 Cs5 91.3(3) . 1_545 ?
O4 W12 Cs5 135.8(3) . 1_545 ?
O2 Al1 O4 110.3(6) . . ?
O2 Al1 O1 109.7(5) . . ?
O4 Al1 O1 108.8(6) . . ?
O2 Al1 O3 108.5(6) . . ?
O4 Al1 O3 110.2(6) . . ?
O1 Al1 O3 109.2(6) . . ?
Al1 O1 W1 122.4(6) . . ?
Al1 O1 W2 121.0(6) . . ?
W1 O1 W2 95.4(3) . . ?
Al1 O1 W3 121.7(5) . . ?
W1 O1 W3 94.3(4) . . ?
W2 O1 W3 94.9(4) . . ?
Al1 O2 W6 122.4(6) . . ?
Al1 O2 W10 122.6(6) . . ?
W6 O2 W10 93.9(4) . . ?
Al1 O2 W5 121.3(6) . . ?
W6 O2 W5 95.3(4) . . ?
W10 O2 W5 93.9(4) . . ?
Al1 O3 W7 124.1(6) . . ?
Al1 O3 W8 121.6(6) . . ?
W7 O3 W8 94.5(5) . . ?
Al1 O3 W11 121.2(6) . . ?
W7 O3 W11 93.9(4) . . ?
W8 O3 W11 93.9(4) . . ?
Al1 O4 W9 123.8(6) . . ?
Al1 O4 W12 120.6(6) . . ?
W9 O4 W12 94.7(4) . . ?
Al1 O4 W4 122.4(6) . . ?
W9 O4 W4 93.8(5) . . ?
W12 O4 W4 94.0(5) . . ?
W1 O5 Cs2 110.9(5) . . ?
W1 O5 Cs6 114.5(5) . . ?
Cs2 O5 Cs6 134.6(4) . . ?
W2 O6 W1 117.2(5) . . ?
W2 O7 Cs3 140.5(6) . . ?
W2 O7 Cs1 107.1(4) . 1_455 ?
Cs3 O7 Cs1 101.6(3) . 1_455 ?
W2 O7 Cs1 105.3(5) . 2_765 ?
Cs3 O7 Cs1 95.8(3) . 2_765 ?
Cs1 O7 Cs1 99.8(3) 1_455 2_765 ?
W3 O8 W2 116.2(6) . . ?
W3 O8 Cs5 94.4(4) . . ?
W2 O8 Cs5 140.5(4) . . ?
W3 O9 Cs4 113.1(5) . 1_455 ?
W3 O9 Cs5 112.6(5) . . ?
Cs4 O9 Cs5 115.1(4) 1_455 . ?
W3 O9 Cs4 97.4(5) . 2_766 ?
Cs4 O9 Cs4 99.4(3) 1_455 2_766 ?
Cs5 O9 Cs4 117.5(3) . 2_766 ?
W3 O10 W1 117.2(6) . . ?
W3 O10 Cs6 145.2(5) . . ?
W1 O10 Cs6 97.4(4) . . ?
W1 O11 W4 150.5(7) . . ?
W1 O12 W5 152.5(7) . . ?
W1 O12 Cs2 96.4(4) . . ?
W5 O12 Cs2 100.2(4) . . ?
W2 O13 W6 148.7(6) . . ?
W2 O13 Cs1 102.6(4) . 2_765 ?
W6 O13 Cs1 97.9(5) . 2_765 ?
W2 O14 W7 148.7(7) . . ?
W2 O14 Cs1 100.5(4) . 1_455 ?
W7 O14 Cs1 100.4(4) . 1_455 ?
W3 O15 W8 150.9(7) . . ?
W3 O15 Cs4 95.5(4) . 1_455 ?
W8 O15 Cs4 97.5(4) . 1_455 ?
W3 O16 W9 152.7(7) . . ?
W3 O16 Cs4 100.5(4) . 2_766 ?
W9 O16 Cs4 104.3(5) . 2_766 ?
W4 O17 Cs4 148.8(5) . . ?
W5 O18 W4 154.1(6) . . ?
W5 O19 Cs1 147.1(6) . . ?
W5 O19 Cs2 109.9(5) . . ?
Cs1 O19 Cs2 99.5(3) . . ?
W5 O20 W6 116.3(5) . . ?
W6 O21 Cs2 134.9(6) . 2_765 ?
W6 O21 Cs1 108.2(5) . 2_765 ?
Cs2 O21 Cs1 100.0(3) 2_765 2_765 ?
W6 O21 Cs3 107.3(5) . 2_665 ?
Cs2 O21 Cs3 102.6(4) 2_765 2_665 ?
Cs1 O21 Cs3 98.0(3) 2_765 2_665 ?
W6 O22 W7 156.1(6) . . ?
W6 O22 Cs3 99.0(4) . 2_665 ?
W7 O22 Cs3 98.6(4) . 2_665 ?
W7 O23 Cs1 107.9(5) . 1_455 ?
W7 O23 Cs3 107.3(5) . 2_665 ?
Cs1 O23 Cs3 94.6(3) 1_455 2_665 ?
W8 O24 W7 116.8(6) . . ?
W8 O25 Cs4 112.9(5) . 1_455 ?
W9 O26 W8 153.2(6) . . ?
W9 O27 Cs5 155.9(6) . 2_666 ?
W9 O27 Cs4 95.7(5) . 2_766 ?
Cs5 O27 Cs4 106.6(3) 2_666 2_766 ?
W9 O28 W4 118.0(6) . . ?
W4 O29 W12 118.0(6) . . ?
W5 O30 W10 115.5(5) . . ?
W6 O31 W10 117.8(6) . . ?
W7 O32 W11 116.9(6) . . ?
W8 O33 W11 116.7(6) . . ?
W9 O34 W12 117.3(6) . . ?
W10 O35 Na1 145.3(6) . . ?
W10 O35 Cs3 105.4(5) . 1_545 ?
Na1 O35 Cs3 107.0(3) . 1_545 ?
W11 O36 W10 152.4(7) . . ?
W11 O36 Cs3 101.6(4) . 1_545 ?
W10 O36 Cs3 98.3(4) . 1_545 ?
W11 O37 Cs2 139.0(6) . 1_445 ?
W11 O37 Cs3 105.2(5) . 1_545 ?
Cs2 O37 Cs3 101.5(3) 1_445 1_545 ?
W11 O37 Cs5 108.3(6) . 1_545 ?
Cs2 O37 Cs5 100.0(3) 1_445 1_545 ?
Cs3 O37 Cs5 94.4(3) 1_545 1_545 ?
W12 O38 W11 146.4(7) . . ?
W12 O38 Cs5 103.0(4) . 1_545 ?
W11 O38 Cs5 98.8(4) . 1_545 ?
W12 O39 Cs6 155.8(7) . 1_545 ?
W12 O39 Cs5 106.8(5) . 1_545 ?
Cs6 O39 Cs5 95.7(3) 1_545 1_545 ?
W12 O40 W10 149.3(7) . . ?
O19 Cs1 O7 122.0(3) . 1_655 ?
O19 Cs1 O21 78.1(3) . 2_765 ?
O7 Cs1 O21 79.9(3) 1_655 2_765 ?
O19 Cs1 O23 102.7(3) . 1_655 ?
O7 Cs1 O23 98.5(3) 1_655 1_655 ?
O21 Cs1 O23 178.5(3) 2_765 1_655 ?
O19 Cs1 O14 107.1(3) . 1_655 ?
O7 Cs1 O14 51.1(3) 1_655 1_655 ?
O21 Cs1 O14 126.1(3) 2_765 1_655 ?
O23 Cs1 O14 52.5(3) 1_655 1_655 ?
O19 Cs1 O13 111.8(3) . 2_765 ?
O7 Cs1 O13 95.4(3) 1_655 2_765 ?
O21 Cs1 O13 52.8(3) 2_765 2_765 ?
O23 Cs1 O13 127.6(3) 1_655 2_765 ?
O14 Cs1 O13 138.7(3) 1_655 2_765 ?
O19 Cs1 O7 155.0(3) . 2_765 ?
O7 Cs1 O7 80.2(3) 1_655 2_765 ?
O21 Cs1 O7 96.5(3) 2_765 2_765 ?
O23 Cs1 O7 83.3(3) 1_655 2_765 ?
O14 Cs1 O7 95.8(3) 1_655 2_765 ?
O13 Cs1 O7 49.9(3) 2_765 2_765 ?
O19 Cs1 O1W 62.8(5) . 1_655 ?
O7 Cs1 O1W 59.2(4) 1_655 1_655 ?
O21 Cs1 O1W 64.5(4) 2_765 1_655 ?
O23 Cs1 O1W 114.7(4) 1_655 1_655 ?
O14 Cs1 O1W 70.9(4) 1_655 1_655 ?
O13 Cs1 O1W 115.8(4) 2_765 1_655 ?
O7 Cs1 O1W 136.9(5) 2_765 1_655 ?
O19 Cs1 O4W 98.4(3) . 2_765 ?
O7 Cs1 O4W 139.2(3) 1_655 2_765 ?
O21 Cs1 O4W 117.2(3) 2_765 2_765 ?
O23 Cs1 O4W 64.0(3) 1_655 2_765 ?
O14 Cs1 O4W 114.9(3) 1_655 2_765 ?
O13 Cs1 O4W 72.7(3) 2_765 2_765 ?
O7 Cs1 O4W 62.0(3) 2_765 2_765 ?
O1W Cs1 O4W 161.0(5) 1_655 2_765 ?
O19 Cs1 O10W 63.4(3) . . ?
O7 Cs1 O10W 156.2(3) 1_655 . ?
O21 Cs1 O10W 78.8(3) 2_765 . ?
O23 Cs1 O10W 102.7(3) 1_655 . ?
O14 Cs1 O10W 152.6(3) 1_655 . ?
O13 Cs1 O10W 63.0(3) 2_765 . ?
O7 Cs1 O10W 91.6(3) 2_765 . ?
O1W Cs1 O10W 119.3(4) 1_655 . ?
O4W Cs1 O10W 47.3(3) 2_765 . ?
O19 Cs1 W2 116.2(3) . 1_655 ?
O7 Cs1 W2 24.1(2) 1_655 1_655 ?
O21 Cs1 W2 101.3(2) 2_765 1_655 ?
O23 Cs1 W2 77.2(2) 1_655 1_655 ?
O14 Cs1 W2 27.08(18) 1_655 1_655 ?
O13 Cs1 W2 117.4(2) 2_765 1_655 ?
O7 Cs1 W2 88.8(2) 2_765 1_655 ?
O1W Cs1 W2 60.5(3) 1_655 1_655 ?
O4W Cs1 W2 132.8(2) 2_765 1_655 ?
O10W Cs1 W2 179.6(2) . 1_655 ?
O19 Cs1 W6 91.4(2) . 2_765 ?
O7 Cs1 W6 89.3(2) 1_655 2_765 ?
O21 Cs1 W6 23.8(2) 2_765 2_765 ?
O23 Cs1 W6 156.8(2) 1_655 2_765 ?
O14 Cs1 W6 140.32(19) 1_655 2_765 ?
O13 Cs1 W6 29.29(18) 2_765 2_765 ?
O7 Cs1 W6 76.50(18) 2_765 2_765 ?
O1W Cs1 W6 88.2(4) 1_655 2_765 ?
O4W Cs1 W6 95.9(2) 2_765 2_765 ?
O10W Cs1 W6 67.04(19) . 2_765 ?
W2 Cs1 W6 113.24(3) 1_655 2_765 ?
O21 Cs2 O5 161.9(4) 2_765 . ?
O21 Cs2 O37 76.9(3) 2_765 1_665 ?
O5 Cs2 O37 119.9(3) . 1_665 ?
O21 Cs2 O1W 66.8(5) 2_765 1_655 ?
O5 Cs2 O1W 123.6(5) . 1_655 ?
O37 Cs2 O1W 68.2(5) 1_665 1_655 ?
O21 Cs2 O5W 76.2(3) 2_765 . ?
O5 Cs2 O5W 100.7(3) . . ?
O37 Cs2 O5W 74.9(3) 1_665 . ?
O1W Cs2 O5W 132.2(5) 1_655 . ?
O21 Cs2 O11W 138.2(3) 2_765 . ?
O5 Cs2 O11W 53.9(3) . . ?
O37 Cs2 O11W 68.4(4) 1_665 . ?
O1W Cs2 O11W 117.4(5) 1_655 . ?
O5W Cs2 O11W 72.9(4) . . ?
O21 Cs2 O19 74.6(3) 2_765 . ?
O5 Cs2 O19 97.0(3) . . ?
O37 Cs2 O19 128.3(3) 1_665 . ?
O1W Cs2 O19 61.2(5) 1_655 . ?
O5W Cs2 O19 135.7(3) . . ?
O11W Cs2 O19 146.2(4) . . ?
O21 Cs2 O10W 74.1(3) 2_765 2_765 ?
O5 Cs2 O10W 88.0(3) . 2_765 ?
O37 Cs2 O10W 139.9(3) 1_665 2_765 ?
O1W Cs2 O10W 122.1(4) 1_655 2_765 ?
O5W Cs2 O10W 71.8(3) . 2_765 ?
O11W Cs2 O10W 120.3(4) . 2_765 ?
O19 Cs2 O10W 68.6(3) . 2_765 ?
O21 Cs2 O12 115.3(3) 2_765 . ?
O5 Cs2 O12 50.4(3) . . ?
O37 Cs2 O12 161.8(3) 1_665 . ?
O1W Cs2 O12 103.1(5) 1_655 . ?
O5W Cs2 O12 120.0(3) . . ?
O11W Cs2 O12 104.3(3) . . ?
O19 Cs2 O12 49.7(3) . . ?
O10W Cs2 O12 58.3(3) 2_765 . ?
O21 Cs2 W1 141.3(2) 2_765 . ?
O5 Cs2 W1 23.1(2) . . ?
O37 Cs2 W1 141.7(2) 1_665 . ?
O1W Cs2 W1 117.3(4) 1_655 . ?
O5W Cs2 W1 110.6(2) . . ?
O11W Cs2 W1 77.0(3) . . ?
O19 Cs2 W1 75.4(2) . . ?
O10W Cs2 W1 72.5(2) 2_765 . ?
O12 Cs2 W1 27.35(18) . . ?
O21 Cs2 W5 93.08(19) 2_765 . ?
O5 Cs2 W5 75.8(2) . . ?
O37 Cs2 W5 148.3(2) 1_665 . ?
O1W Cs2 W5 80.2(4) 1_655 . ?
O5W Cs2 W5 132.4(2) . . ?
O11W Cs2 W5 128.6(3) . . ?
O19 Cs2 W5 22.6(2) . . ?
O10W Cs2 W5 60.8(2) 2_765 . ?
O12 Cs2 W5 27.11(17) . . ?
W1 Cs2 W5 53.377(18) . . ?
O21 Cs2 W6 15.8(2) 2_765 2_765 ?
O5 Cs2 W6 148.7(3) . 2_765 ?
O37 Cs2 W6 83.9(2) 1_665 2_765 ?
O1W Cs2 W6 82.5(4) 1_655 2_765 ?
O5W Cs2 W6 64.0(2) . 2_765 ?
O11W Cs2 W6 133.6(3) . 2_765 ?
O19 Cs2 W6 80.1(2) . 2_765 ?
O10W Cs2 W6 61.8(2) 2_765 2_765 ?
O12 Cs2 W6 111.5(2) . 2_765 ?
W1 Cs2 W6 133.42(3) . 2_765 ?
W5 Cs2 W6 94.41(2) . 2_765 ?
O7 Cs3 O35 121.1(3) . 1_565 ?
O7 Cs3 O37 113.3(3) . 1_565 ?
O35 Cs3 O37 101.6(3) 1_565 1_565 ?
O7 Cs3 O36 151.4(3) . 1_565 ?
O35 Cs3 O36 53.5(3) 1_565 1_565 ?
O37 Cs3 O36 51.5(3) 1_565 1_565 ?
O7 Cs3 O9W 73.8(3) . . ?
O35 Cs3 O9W 67.5(3) 1_565 . ?
O37 Cs3 O9W 79.8(3) 1_565 . ?
O36 Cs3 O9W 79.2(3) 1_565 . ?
O7 Cs3 O23 86.2(3) . 2_665 ?
O35 Cs3 O23 76.2(3) 1_565 2_665 ?
O37 Cs3 O23 157.2(3) 1_565 2_665 ?
O36 Cs3 O23 115.5(3) 1_565 2_665 ?
O9W Cs3 O23 118.7(4) . 2_665 ?
O7 Cs3 O21 80.4(3) . 2_665 ?
O35 Cs3 O21 156.6(3) 1_565 2_665 ?
O37 Cs3 O21 74.9(3) 1_565 2_665 ?
O36 Cs3 O21 112.5(3) 1_565 2_665 ?
O9W Cs3 O21 132.6(3) . 2_665 ?
O23 Cs3 O21 98.0(3) 2_665 2_665 ?
O7 Cs3 O22 96.1(3) . 2_665 ?
O35 Cs3 O22 113.3(3) 1_565 2_665 ?
O37 Cs3 O22 112.0(3) 1_565 2_665 ?
O36 Cs3 O22 111.9(3) 1_565 2_665 ?
O9W Cs3 O22 167.2(3) . 2_665 ?
O23 Cs3 O22 51.4(3) 2_665 2_665 ?
O21 Cs3 O22 50.5(3) 2_665 2_665 ?
O7 Cs3 O2W 151.4(2) . . ?
O35 Cs3 O2W 79.17(19) 1_565 . ?
O37 Cs3 O2W 78.0(2) 1_565 . ?
O36 Cs3 O2W 56.2(2) 1_565 . ?
O9W Cs3 O2W 134.8(2) . . ?
O23 Cs3 O2W 79.23(19) 2_665 . ?
O21 Cs3 O2W 77.43(18) 2_665 . ?
O22 Cs3 O2W 55.68(16) 2_665 . ?
O7 Cs3 O4W 60.4(3) . . ?
O35 Cs3 O4W 62.1(2) 1_565 . ?
O37 Cs3 O4W 139.0(3) 1_565 . ?
O36 Cs3 O4W 112.7(3) 1_565 . ?
O9W Cs3 O4W 59.3(3) . . ?
O23 Cs3 O4W 60.4(3) 2_665 . ?
O21 Cs3 O4W 134.8(3) 2_665 . ?
O22 Cs3 O4W 109.0(3) 2_665 . ?
O2W Cs3 O4W 128.55(19) . . ?
O7 Cs3 W10 141.0(2) . 1_565 ?
O35 Cs3 W10 24.65(19) 1_565 1_565 ?
O37 Cs3 W10 78.80(19) 1_565 1_565 ?
O36 Cs3 W10 28.9(2) 1_565 1_565 ?
O9W Cs3 W10 72.3(2) . 1_565 ?
O23 Cs3 W10 93.63(19) 2_665 1_565 ?
O21 Cs3 W10 137.80(18) 2_665 1_565 ?
O22 Cs3 W10 114.11(17) 2_665 1_565 ?
O2W Cs3 W10 65.13(2) . 1_565 ?
O4W Cs3 W10 85.76(17) . 1_565 ?
O7 Cs3 W11 134.7(2) . 1_565 ?
O35 Cs3 W11 78.92(19) 1_565 1_565 ?
O37 Cs3 W11 24.52(18) 1_565 1_565 ?
O36 Cs3 W11 27.0(2) 1_565 1_565 ?
O9W Cs3 W11 79.5(2) . 1_565 ?
O23 Cs3 W11 139.06(18) 2_665 1_565 ?
O21 Cs3 W11 92.2(2) 2_665 1_565 ?
O22 Cs3 W11 113.33(18) 2_665 1_565 ?
O2W Cs3 W11 64.45(2) . 1_565 ?
O4W Cs3 W11 130.9(2) . 1_565 ?
W10 Cs3 W11 55.056(19) 1_565 1_565 ?
O17 Cs4 O9 116.9(4) . 1_655 ?
O17 Cs4 O16 102.5(3) . 2_766 ?
O9 Cs4 O16 86.4(3) 1_655 2_766 ?
O17 Cs4 O6W 59.7(4) . . ?
O9 Cs4 O6W 73.7(4) 1_655 . ?
O16 Cs4 O6W 139.8(3) 2_766 . ?
O17 Cs4 O25 98.5(3) . 1_655 ?
O9 Cs4 O25 97.1(3) 1_655 1_655 ?
O16 Cs4 O25 154.4(3) 2_766 1_655 ?
O6W Cs4 O25 64.5(4) . 1_655 ?
O17 Cs4 O14W 130.8(5) . 2_766 ?
O9 Cs4 O14W 107.8(5) 1_655 2_766 ?
O16 Cs4 O14W 99.7(5) 2_766 2_766 ?
O6W Cs4 O14W 119.4(5) . 2_766 ?
O25 Cs4 O14W 55.0(5) 1_655 2_766 ?
O17 Cs4 O9 148.3(3) . 2_766 ?
O9 Cs4 O9 80.6(3) 1_655 2_766 ?
O16 Cs4 O9 49.8(3) 2_766 2_766 ?
O6W Cs4 O9 150.6(4) . 2_766 ?
O25 Cs4 O9 105.5(3) 1_655 2_766 ?
O14W Cs4 O9 55.6(5) 2_766 2_766 ?
O17 Cs4 O15 111.5(3) . 1_655 ?
O9 Cs4 O15 49.2(3) 1_655 1_655 ?
O16 Cs4 O15 132.6(3) 2_766 1_655 ?
O6W Cs4 O15 52.0(4) . 1_655 ?
O25 Cs4 O15 48.4(3) 1_655 1_655 ?
O14W Cs4 O15 82.6(4) 2_766 1_655 ?
O9 Cs4 O15 100.0(3) 2_766 1_655 ?
O17 Cs4 O27 82.1(3) . 2_766 ?
O9 Cs4 O27 57.8(3) 1_655 2_766 ?
O16 Cs4 O27 48.9(3) 2_766 2_766 ?
O6W Cs4 O27 91.3(4) . 2_766 ?
O25 Cs4 O27 150.3(3) 1_655 2_766 ?
O14W Cs4 O27 142.4(5) 2_766 2_766 ?
O9 Cs4 O27 86.9(3) 2_766 2_766 ?
O15 Cs4 O27 103.6(3) 1_655 2_766 ?
O17 Cs4 W3 123.6(3) . 2_766 ?
O9 Cs4 W3 91.7(2) 1_655 2_766 ?
O16 Cs4 W3 27.7(2) 2_766 2_766 ?
O6W Cs4 W3 163.3(3) . 2_766 ?
O25 Cs4 W3 126.7(3) 1_655 2_766 ?
O14W Cs4 W3 72.2(4) 2_766 2_766 ?
O9 Cs4 W3 25.1(2) 2_766 2_766 ?
O15 Cs4 W3 123.4(2) 1_655 2_766 ?
O27 Cs4 W3 73.8(2) 2_766 2_766 ?
O17 Cs4 W9 84.2(2) . 2_766 ?
O9 Cs4 W9 77.0(2) 1_655 2_766 ?
O16 Cs4 W9 27.0(2) 2_766 2_766 ?
O6W Cs4 W9 113.0(3) . 2_766 ?
O25 Cs4 W9 174.0(2) 1_655 2_766 ?
O14W Cs4 W9 126.6(4) 2_766 2_766 ?
O9 Cs4 W9 73.92(19) 2_766 2_766 ?
O15 Cs4 W9 125.71(18) 1_655 2_766 ?
O27 Cs4 W9 24.6(2) 2_766 2_766 ?
W3 Cs4 W9 54.48(2) 2_766 2_766 ?
O17 Cs4 W3 120.7(3) . 1_655 ?
O9 Cs4 W3 22.3(2) 1_655 1_655 ?
O16 Cs4 W3 106.1(2) 2_766 1_655 ?
O6W Cs4 W3 64.9(3) . 1_655 ?
O25 Cs4 W3 74.7(2) 1_655 1_655 ?
O14W Cs4 W3 93.7(4) 2_766 1_655 ?
O9 Cs4 W3 85.9(2) 2_766 1_655 ?
O15 Cs4 W3 27.36(19) 1_655 1_655 ?
O27 Cs4 W3 79.5(2) 2_766 1_655 ?
W3 Cs4 W3 104.12(3) 2_766 1_655 ?
W9 Cs4 W3 99.30(3) 2_766 1_655 ?
O14W Cs5 O9W 95.3(5) . . ?
O14W Cs5 O27 62.1(5) . 2_666 ?
O9W Cs5 O27 152.6(4) . 2_666 ?
O14W Cs5 O13W 84.0(6) . . ?
O9W Cs5 O13W 129.6(3) . . ?
O27 Cs5 O13W 66.8(3) 2_666 . ?
O14W Cs5 O9 58.6(5) . . ?
O9W Cs5 O9 94.4(3) . . ?
O27 Cs5 O9 61.4(3) 2_666 . ?
O13W Cs5 O9 125.7(4) . . ?
O14W Cs5 O37 157.0(5) . 1_565 ?
O9W Cs5 O37 79.7(3) . 1_565 ?
O27 Cs5 O37 127.2(4) 2_666 1_565 ?
O13W Cs5 O37 82.2(4) . 1_565 ?
O9 Cs5 O37 143.6(3) . 1_565 ?
O14W Cs5 O38 106.2(5) . 1_565 ?
O9W Cs5 O38 75.5(3) . 1_565 ?
O27 Cs5 O38 123.6(3) 2_666 1_565 ?
O13W Cs5 O38 56.9(3) . 1_565 ?
O9 Cs5 O38 161.5(3) . 1_565 ?
O37 Cs5 O38 50.8(3) 1_565 1_565 ?
O14W Cs5 O1W 137.1(6) . . ?
O9W Cs5 O1W 81.8(5) . . ?
O27 Cs5 O1W 103.8(5) 2_666 . ?
O13W Cs5 O1W 130.1(5) . . ?
O9 Cs5 O1W 78.8(4) . . ?
O37 Cs5 O1W 64.9(4) 1_565 . ?
O38 Cs5 O1W 114.2(4) 1_565 . ?
O14W Cs5 O39 64.7(5) . 1_565 ?
O9W Cs5 O39 57.6(3) . 1_565 ?
O27 Cs5 O39 117.5(4) 2_666 1_565 ?
O13W Cs5 O39 77.6(4) . 1_565 ?
O9 Cs5 O39 112.8(3) . 1_565 ?
O37 Cs5 O39 94.4(3) 1_565 1_565 ?
O38 Cs5 O39 48.7(3) 1_565 1_565 ?
O1W Cs5 O39 137.8(5) . 1_565 ?
O14W Cs5 O8 95.7(5) . . ?
O9W Cs5 O8 61.1(3) . . ?
O27 Cs5 O8 103.5(3) 2_666 . ?
O13W Cs5 O8 169.3(3) . . ?
O9 Cs5 O8 47.1(3) . . ?
O37 Cs5 O8 101.3(3) 1_565 . ?
O38 Cs5 O8 132.9(3) 1_565 . ?
O1W Cs5 O8 45.6(4) . . ?
O39 Cs5 O8 112.0(3) 1_565 . ?
O14W Cs5 W11 133.8(4) . 1_565 ?
O9W Cs5 W11 78.1(2) . 1_565 ?
O27 Cs5 W11 128.3(2) 2_666 1_565 ?
O13W Cs5 W11 67.5(3) . 1_565 ?
O9 Cs5 W11 165.6(2) . 1_565 ?
O37 Cs5 W11 23.3(2) 1_565 1_565 ?
O38 Cs5 W11 27.6(2) 1_565 1_565 ?
O1W Cs5 W11 87.8(4) . 1_565 ?
O39 Cs5 W11 73.8(2) 1_565 1_565 ?
O8 Cs5 W11 118.88(18) . 1_565 ?
O14W Cs5 W3 70.4(4) . . ?
O9W Cs5 W3 74.3(2) . . ?
O27 Cs5 W3 83.0(2) 2_666 . ?
O13W Cs5 W3 147.4(3) . . ?
O9 Cs5 W3 22.0(2) . . ?
O37 Cs5 W3 128.2(2) 1_565 . ?
O38 Cs5 W3 149.1(2) 1_565 . ?
O1W Cs5 W3 67.6(3) . . ?
O39 Cs5 W3 107.62(19) 1_565 . ?
O8 Cs5 W3 27.02(18) . . ?
W11 Cs5 W3 145.13(4) 1_565 . ?
O39 Cs6 O5 118.7(4) 1_565 . ?
O39 Cs6 O3W 105.6(4) 1_565 . ?
O5 Cs6 O3W 133.9(4) . . ?
O39 Cs6 O3W 64.9(4) 1_565 2_776 ?
O5 Cs6 O3W 128.3(4) . 2_776 ?
O3W Cs6 O3W 80.8(5) . 2_776 ?
O39 Cs6 O14W 66.0(5) 1_565 . ?
O5 Cs6 O14W 118.2(5) . . ?
O3W Cs6 O14W 67.8(5) . . ?
O3W Cs6 O14W 109.8(5) 2_776 . ?
O39 Cs6 O16W 168.9(6) 1_565 2_766 ?
O5 Cs6 O16W 60.8(6) . 2_766 ?
O3W Cs6 O16W 73.3(6) . 2_766 ?
O3W Cs6 O16W 124.9(6) 2_776 2_766 ?
O14W Cs6 O16W 103.9(6) . 2_766 ?
O39 Cs6 O11W 110.4(4) 1_565 . ?
O5 Cs6 O11W 52.2(3) . . ?
O3W Cs6 O11W 123.9(5) . . ?
O3W Cs6 O11W 77.3(4) 2_776 . ?
O14W Cs6 O11W 167.8(5) . . ?
O16W Cs6 O11W 78.5(6) 2_766 . ?
O39 Cs6 O10 101.8(3) 1_565 . ?
O5 Cs6 O10 49.4(3) . . ?
O3W Cs6 O10 111.6(4) . . ?
O3W Cs6 O10 164.5(4) 2_776 . ?
O14W Cs6 O10 68.9(5) . . ?
O16W Cs6 O10 69.1(6) 2_766 . ?
O11W Cs6 O10 101.5(3) . . ?
O39 Cs6 O15W 120.6(4) 1_565 2_776 ?
O5 Cs6 O15W 99.6(5) . 2_776 ?
O3W Cs6 O15W 65.4(6) . 2_776 ?
O3W Cs6 O15W 55.6(5) 2_776 2_776 ?
O14W Cs6 O15W 132.7(6) . 2_776 ?
O16W Cs6 O15W 69.4(7) 2_766 2_776 ?
O11W Cs6 O15W 59.5(6) . 2_776 ?
O10 Cs6 O15W 137.1(4) . 2_776 ?
O39 Cs6 O8W 68.2(4) 1_565 . ?
O5 Cs6 O8W 61.0(3) . . ?
O3W Cs6 O8W 158.2(4) . . ?
O3W Cs6 O8W 77.6(4) 2_776 . ?
O14W Cs6 O8W 123.3(4) . . ?
O16W Cs6 O8W 117.0(6) 2_766 . ?
O11W Cs6 O8W 47.3(4) . . ?
O10 Cs6 O8W 90.2(3) . . ?
O15W Cs6 O8W 98.9(5) 2_776 . ?
O39 Cs6 O15W 51.8(5) 1_565 . ?
O5 Cs6 O15W 163.6(5) . . ?
O3W Cs6 O15W 53.8(6) . . ?
O3W Cs6 O15W 63.1(5) 2_776 . ?
O14W Cs6 O15W 47.5(6) . . ?
O16W Cs6 O15W 125.4(7) 2_766 . ?
O11W Cs6 O15W 140.3(5) . . ?
O10 Cs6 O15W 116.1(5) . . ?
O15W Cs6 O15W 96.7(6) 2_776 . ?
O8W Cs6 O15W 117.3(5) . . ?
O39 Cs6 W1 113.9(2) 1_565 . ?
O5 Cs6 W1 21.9(2) . . ?
O3W Cs6 W1 126.3(3) . . ?
O3W Cs6 W1 148.7(4) 2_776 . ?
O14W Cs6 W1 96.4(4) . . ?
O16W Cs6 W1 61.0(5) 2_766 . ?
O11W Cs6 W1 74.2(3) . . ?
O10 Cs6 W1 27.51(19) . . ?
O15W Cs6 W1 117.0(4) 2_776 . ?
O8W Cs6 W1 73.7(2) . . ?
O15W Cs6 W1 143.3(4) . . ?
O4W Na1 O7W 158.7(6) 1_545 . ?
O4W Na1 O5W 101.9(5) 1_545 1_545 ?
O7W Na1 O5W 92.2(5) . 1_545 ?
O4W Na1 O7W 79.1(5) 1_545 2_755 ?
O7W Na1 O7W 83.9(5) . 2_755 ?
O5W Na1 O7W 94.4(5) 1_545 2_755 ?
O4W Na1 O8W 89.5(5) 1_545 1_545 ?
O7W Na1 O8W 105.7(5) . 1_545 ?
O5W Na1 O8W 94.0(5) 1_545 1_545 ?
O7W Na1 O8W 167.0(5) 2_755 1_545 ?
O4W Na1 O35 93.3(5) 1_545 . ?
O7W Na1 O35 75.6(4) . . ?
O5W Na1 O35 163.1(5) 1_545 . ?
O7W Na1 O35 95.9(5) 2_755 . ?
O8W Na1 O35 78.5(5) 1_545 . ?
O4W Na1 Na1 119.2(5) 1_545 2_755 ?
O7W Na1 Na1 42.7(3) . 2_755 ?
O5W Na1 Na1 94.4(4) 1_545 2_755 ?
O7W Na1 Na1 41.2(3) 2_755 2_755 ?
O8W Na1 Na1 147.5(5) 1_545 2_755 ?
O35 Na1 Na1 84.6(4) . 2_755 ?
O4W Na1 Cs3 52.4(4) 1_545 1_545 ?
O7W Na1 Cs3 113.0(4) . 1_545 ?
O5W Na1 Cs3 154.2(3) 1_545 1_545 ?
O7W Na1 Cs3 83.3(4) 2_755 1_545 ?
O8W Na1 Cs3 84.8(4) 1_545 1_545 ?
O35 Na1 Cs3 41.2(3) . 1_545 ?
Na1 Na1 Cs3 100.3(3) 2_755 1_545 ?
O4W Na1 Cs2 69.6(4) 1_545 1_545 ?
O7W Na1 Cs2 129.1(4) . 1_545 ?
O5W Na1 Cs2 39.8(3) 1_545 1_545 ?
O7W Na1 Cs2 109.7(3) 2_755 1_545 ?
O8W Na1 Cs2 71.4(4) 1_545 1_545 ?
O35 Na1 Cs2 145.1(3) . 1_545 ?
Na1 Na1 Cs2 130.3(3) 2_755 1_545 ?
Cs3 Na1 Cs2 117.11(13) 1_545 1_545 ?
Cs2 O1W Cs1 94.9(6) 1_455 1_455 ?
Cs2 O1W Cs5 96.8(5) 1_455 . ?
Cs1 O1W Cs5 161.5(8) 1_455 . ?
Cs3 O2W Cs3 180.00(4) 2_675 . ?
Cs6 O3W Cs6 99.2(5) . 2_776 ?
Na1 O4W Cs1 135.6(5) 1_565 2_765 ?
Na1 O4W Cs3 97.1(4) 1_565 . ?
Cs1 O4W Cs3 83.9(3) 2_765 . ?
Na1 O5W Cs2 111.4(5) 1_565 . ?
Na1 O7W Na1 96.1(5) . 2_755 ?
Na1 O8W Cs6 159.4(5) 1_565 . ?
Cs5 O9W Cs3 96.1(4) . . ?
Cs2 O10W Cs1 157.4(4) 2_765 . ?
Cs2 O11W Cs6 119.2(4) . . ?
Cs5 O14W Cs4 127.7(8) . 2_766 ?
Cs5 O14W Cs6 96.8(6) . . ?
Cs4 O14W Cs6 88.8(6) 2_766 . ?
Cs6 O15W Cs6 83.3(6) 2_776 . ?

loop_
_geom_bond_atom_site_label_1
_geom_bond_atom_site_label_2
_geom_bond_distance
_geom_bond_site_symmetry_2
_geom_bond_publ_flag
W1 O5 1.715(11) . ?
W1 O12 1.886(11) . ?
W1 O11 1.919(11) . ?
W1 O10 1.945(12) . ?
W1 O6 1.958(11) . ?
W1 O1 2.245(10) . ?
W1 Cs2 4.0791(13) . ?
W1 Cs6 4.176(2) . ?
W2 O7 1.724(12) . ?
W2 O13 1.845(11) . ?
W2 O14 1.867(11) . ?
W2 O6 1.940(11) . ?
W2 O8 1.988(11) . ?
W2 O1 2.250(11) . ?
W2 Cs1 4.0332(14) 1_455 ?
W2 Cs1 4.0924(14) 2_765 ?
W3 O9 1.719(12) . ?
W3 O16 1.902(12) . ?
W3 O15 1.920(12) . ?
W3 O10 1.929(12) . ?
W3 O8 1.931(12) . ?
W3 O1 2.266(10) . ?
W3 Cs4 4.0185(16) 2_766 ?
W3 Cs4 4.1582(16) 1_455 ?
W3 Cs5 4.2368(15) . ?
W4 O17 1.710(13) . ?
W4 O29 1.910(10) . ?
W4 O18 1.924(12) . ?
W4 O11 1.934(11) . ?
W4 O28 1.940(12) . ?
W4 O4 2.264(13) . ?
W5 O19 1.727(11) . ?
W5 O18 1.903(12) . ?
W5 O30 1.923(9) . ?
W5 O20 1.950(12) . ?
W5 O12 1.956(10) . ?
W5 O2 2.278(11) . ?
W5 Cs2 4.2243(12) . ?
W6 O21 1.731(12) . ?
W6 O22 1.886(11) . ?
W6 O31 1.909(10) . ?
W6 O20 1.990(11) . ?
W6 O13 2.010(10) . ?
W6 O2 2.250(13) . ?
W6 Cs1 4.0684(12) 2_765 ?
W6 Cs3 4.1027(15) 2_665 ?
W6 Cs2 4.5069(14) 2_765 ?
W7 O23 1.765(13) . ?
W7 O32 1.917(10) . ?
W7 O22 1.921(12) . ?
W7 O24 1.975(13) . ?
W7 O14 1.984(10) . ?
W7 O3 2.239(13) . ?
W7 Cs1 4.1028(12) 1_455 ?
W7 Cs3 4.1131(16) 2_665 ?
W8 O25 1.706(13) . ?
W8 O33 1.895(11) . ?
W8 O24 1.914(14) . ?
W8 O26 1.933(12) . ?
W8 O15 1.938(10) . ?
W8 O3 2.275(11) . ?
W8 Cs4 4.2240(14) 1_455 ?
W9 O27 1.732(13) . ?
W9 O34 1.889(10) . ?
W9 O28 1.914(13) . ?
W9 O26 1.918(12) . ?
W9 O16 1.944(11) . ?
W9 O4 2.261(12) . ?
W9 Cs4 4.1430(14) 2_766 ?
W10 O35 1.727(10) . ?
W10 O31 1.950(12) . ?
W10 O36 1.951(12) . ?
W10 O40 1.974(13) . ?
W10 O30 2.008(11) . ?
W10 O2 2.272(10) . ?
W10 Cs3 3.9931(13) 1_545 ?
W11 O37 1.732(10) . ?
W11 O36 1.867(12) . ?
W11 O38 1.949(13) . ?
W11 O32 1.961(13) . ?
W11 O33 2.016(13) . ?
W11 O3 2.283(10) . ?
W11 Cs3 4.0286(13) 1_545 ?
W11 Cs5 4.1554(15) 1_545 ?
W12 O39 1.708(11) . ?
W12 O40 1.856(12) . ?
W12 O38 1.922(12) . ?
W12 O29 1.952(11) . ?
W12 O34 2.004(12) . ?
W12 O4 2.261(10) . ?
W12 Cs5 4.2509(15) 1_545 ?
Al1 O2 1.753(13) . ?
Al1 O4 1.753(14) . ?
Al1 O1 1.753(10) . ?
Al1 O3 1.756(13) . ?
O5 Cs2 3.140(12) . ?
O5 Cs6 3.163(12) . ?
O7 Cs3 3.078(10) . ?
O7 Cs1 3.174(12) 1_455 ?
O7 Cs1 3.286(12) 2_765 ?
O8 Cs5 3.626(10) . ?
O9 Cs4 3.172(12) 1_455 ?
O9 Cs5 3.268(12) . ?
O9 Cs4 3.419(14) 2_766 ?
O10 Cs6 3.454(11) . ?
O12 Cs2 3.413(11) . ?
O13 Cs1 3.272(12) 2_765 ?
O14 Cs1 3.252(12) 1_455 ?
O15 Cs4 3.509(12) 1_455 ?
O16 Cs4 3.210(13) 2_766 ?
O17 Cs4 3.041(12) . ?
O19 Cs1 3.004(12) . ?
O19 Cs2 3.312(10) . ?
O21 Cs2 3.115(12) 2_765 ?
O21 Cs1 3.180(10) 2_765 ?
O21 Cs3 3.241(13) 2_665 ?
O22 Cs3 3.361(12) 2_665 ?
O23 Cs1 3.201(10) 1_455 ?
O23 Cs3 3.226(13) 2_665 ?
O25 Cs4 3.257(14) 1_455 ?
O27 Cs5 3.176(13) 2_666 ?
O27 Cs4 3.597(12) 2_766 ?
O35 Na1 2.535(13) . ?
O35 Cs3 3.171(10) 1_545 ?
O36 Cs3 3.215(10) 1_545 ?
O37 Cs2 3.194(12) 1_445 ?
O37 Cs3 3.213(14) 1_545 ?
O37 Cs5 3.272(12) 1_545 ?
O38 Cs5 3.384(11) 1_545 ?
O39 Cs6 3.073(12) 1_545 ?
O39 Cs5 3.432(12) 1_545 ?
Cs1 O7 3.174(12) 1_655 ?
Cs1 O21 3.180(10) 2_765 ?
Cs1 O23 3.201(10) 1_655 ?
Cs1 O14 3.252(12) 1_655 ?
Cs1 O13 3.272(12) 2_765 ?
Cs1 O7 3.286(12) 2_765 ?
Cs1 O1W 3.34(2) 1_655 ?
Cs1 O4W 3.382(13) 2_765 ?
Cs1 O10W 3.477(15) . ?
Cs1 W2 4.0332(14) 1_655 ?
Cs1 W6 4.0684(12) 2_765 ?
Cs2 O21 3.115(12) 2_765 ?
Cs2 O37 3.194(12) 1_665 ?
Cs2 O1W 3.206(18) 1_655 ?
Cs2 O5W 3.243(13) . ?
Cs2 O11W 3.297(19) . ?
Cs2 O10W 3.322(15) 2_765 ?
Cs2 W6 4.5069(14) 2_765 ?
Cs3 O35 3.171(11) 1_565 ?
Cs3 O37 3.213(14) 1_565 ?
Cs3 O36 3.215(10) 1_565 ?
Cs3 O9W 3.225(15) . ?
Cs3 O23 3.226(13) 2_665 ?
Cs3 O21 3.241(13) 2_665 ?
Cs3 O22 3.361(12) 2_665 ?
Cs3 O2W 3.4258(11) . ?
Cs3 O4W 3.674(14) . ?
Cs3 W10 3.9931(13) 1_565 ?
Cs3 W11 4.0286(13) 1_565 ?
Cs4 O9 3.172(13) 1_655 ?
Cs4 O16 3.210(13) 2_766 ?
Cs4 O6W 3.235(18) . ?
Cs4 O25 3.257(14) 1_655 ?
Cs4 O14W 3.27(2) 2_766 ?
Cs4 O9 3.419(14) 2_766 ?
Cs4 O15 3.509(12) 1_655 ?
Cs4 O27 3.597(12) 2_766 ?
Cs4 W3 4.0185(16) 2_766 ?
Cs4 W9 4.1430(14) 2_766 ?
Cs4 W3 4.1582(16) 1_655 ?
Cs5 O14W 3.10(2) . ?
Cs5 O9W 3.172(15) . ?
Cs5 O27 3.176(13) 2_666 ?
Cs5 O13W 3.180(15) . ?
Cs5 O37 3.272(12) 1_565 ?
Cs5 O38 3.384(11) 1_565 ?
Cs5 O1W 3.42(2) . ?
Cs5 O39 3.432(12) 1_565 ?
Cs5 W11 4.1554(15) 1_565 ?
Cs6 O39 3.073(12) 1_565 ?
Cs6 O3W 3.17(2) . ?
Cs6 O3W 3.187(18) 2_776 ?
Cs6 O14W 3.35(2) . ?
Cs6 O16W 3.42(3) 2_766 ?
Cs6 O11W 3.446(19) . ?
Cs6 O15W 3.55(3) 2_776 ?
Cs6 O8W 3.707(15) . ?
Cs6 O15W 3.73(3) . ?
Na1 O4W 2.353(13) 1_545 ?
Na1 O7W 2.379(12) . ?
Na1 O5W 2.443(15) 1_545 ?
Na1 O7W 2.450(15) 2_755 ?
Na1 O8W 2.474(17) 1_545 ?
Na1 Na1 3.593(14) 2_755 ?
Na1 Cs3 4.602(7) 1_545 ?
Na1 Cs2 4.718(7) 1_545 ?
O1W Cs2 3.206(18) 1_455 ?
O1W Cs1 3.34(2) 1_455 ?
O2W Cs3 3.4258(11) 2_675 ?
O3W Cs6 3.187(18) 2_776 ?
O4W Na1 2.353(13) 1_565 ?
O4W Cs1 3.382(13) 2_765 ?
O5W Na1 2.443(15) 1_565 ?
O7W Na1 2.450(15) 2_755 ?
O8W Na1 2.474(17) 1_565 ?
O10W Cs2 3.322(15) 2_765 ?
O14W Cs4 3.27(2) 2_766 ?
O15W Cs6 3.55(3) 2_776 ?
O16W Cs6 3.42(3) 2_766 ?

loop_
_geom_torsion_atom_site_label_1
_geom_torsion_atom_site_label_2
_geom_torsion_atom_site_label_3
_geom_torsion_atom_site_label_4
_geom_torsion
_geom_torsion_site_symmetry_1
_geom_torsion_site_symmetry_2
_geom_torsion_site_symmetry_3
_geom_torsion_site_symmetry_4
_geom_torsion_publ_flag
O2 Al1 O1 W1 -60.8(8) . . . . ?
O4 Al1 O1 W1 60.0(8) . . . . ?
O3 Al1 O1 W1 -179.6(6) . . . . ?
O2 Al1 O1 W2 60.1(8) . . . . ?
O4 Al1 O1 W2 -179.1(6) . . . . ?
O3 Al1 O1 W2 -58.7(8) . . . . ?
O2 Al1 O1 W3 179.4(6) . . . . ?
O4 Al1 O1 W3 -59.8(8) . . . . ?
O3 Al1 O1 W3 60.6(8) . . . . ?
O5 W1 O1 Al1 180(58) . . . . ?
O12 W1 O1 Al1 43.4(7) . . . . ?
O11 W1 O1 Al1 -43.6(7) . . . . ?
O10 W1 O1 Al1 -133.2(8) . . . . ?
O6 W1 O1 Al1 135.2(8) . . . . ?
Cs2 W1 O1 Al1 56.6(9) . . . . ?
Cs6 W1 O1 Al1 -138.3(5) . . . . ?
O5 W1 O1 W2 48(3) . . . . ?
O12 W1 O1 W2 -89.0(5) . . . . ?
O11 W1 O1 W2 -176.0(5) . . . . ?
O10 W1 O1 W2 94.4(5) . . . . ?
O6 W1 O1 W2 2.8(4) . . . . ?
Cs2 W1 O1 W2 -75.8(5) . . . . ?
Cs6 W1 O1 W2 89.3(4) . . . . ?
O5 W1 O1 W3 -48(3) . . . . ?
O12 W1 O1 W3 175.7(5) . . . . ?
O11 W1 O1 W3 88.7(5) . . . . ?
O10 W1 O1 W3 -0.9(4) . . . . ?
O6 W1 O1 W3 -92.5(5) . . . . ?
Cs2 W1 O1 W3 -171.12(7) . . . . ?
Cs6 W1 O1 W3 -6.0(5) . . . . ?
O7 W2 O1 Al1 -177(2) . . . . ?
O13 W2 O1 Al1 -45.9(7) . . . . ?
O14 W2 O1 Al1 45.1(7) . . . . ?
O6 W2 O1 Al1 -136.1(7) . . . . ?
O8 W2 O1 Al1 134.5(7) . . . . ?
Cs1 W2 O1 Al1 60.3(8) 1_455 . . . ?
Cs1 W2 O1 Al1 -63.8(7) 2_765 . . . ?
O7 W2 O1 W1 -44(2) . . . . ?
O13 W2 O1 W1 87.4(4) . . . . ?
O14 W2 O1 W1 178.4(5) . . . . ?
O6 W2 O1 W1 -2.8(4) . . . . ?
O8 W2 O1 W1 -92.2(4) . . . . ?
Cs1 W2 O1 W1 -166.32(8) 1_455 . . . ?
Cs1 W2 O1 W1 69.6(4) 2_765 . . . ?
O7 W2 O1 W3 51(2) . . . . ?
O13 W2 O1 W3 -177.8(4) . . . . ?
O14 W2 O1 W3 -86.8(4) . . . . ?
O6 W2 O1 W3 92.0(4) . . . . ?
O8 W2 O1 W3 2.6(4) . . . . ?
Cs1 W2 O1 W3 -71.5(4) 1_455 . . . ?
Cs1 W2 O1 W3 164.34(9) 2_765 . . . ?
O9 W3 O1 Al1 178(3) . . . . ?
O16 W3 O1 Al1 43.7(7) . . . . ?
O15 W3 O1 Al1 -42.8(7) . . . . ?
O10 W3 O1 Al1 133.7(8) . . . . ?
O8 W3 O1 Al1 -134.1(8) . . . . ?
Cs4 W3 O1 Al1 79.9(7) 2_766 . . . ?
Cs4 W3 O1 Al1 -35.5(10) 1_455 . . . ?
Cs5 W3 O1 Al1 -164.8(5) . . . . ?
O9 W3 O1 W1 46(3) . . . . ?
O16 W3 O1 W1 -89.1(5) . . . . ?
O15 W3 O1 W1 -175.6(5) . . . . ?
O10 W3 O1 W1 0.9(4) . . . . ?
O8 W3 O1 W1 93.2(4) . . . . ?
Cs4 W3 O1 W1 -52.9(4) 2_766 . . . ?
Cs4 W3 O1 W1 -168.24(12) 1_455 . . . ?
Cs5 W3 O1 W1 62.4(4) . . . . ?
O9 W3 O1 W2 -50(3) . . . . ?
O16 W3 O1 W2 175.1(4) . . . . ?
O15 W3 O1 W2 88.6(4) . . . . ?
O10 W3 O1 W2 -94.9(5) . . . . ?
O8 W3 O1 W2 -2.7(4) . . . . ?
Cs4 W3 O1 W2 -148.69(18) 2_766 . . . ?
Cs4 W3 O1 W2 95.9(4) 1_455 . . . ?
Cs5 W3 O1 W2 -33.4(5) . . . . ?
O4 Al1 O2 W6 179.5(5) . . . . ?
O1 Al1 O2 W6 -60.6(8) . . . . ?
O3 Al1 O2 W6 58.6(7) . . . . ?
O4 Al1 O2 W10 59.4(8) . . . . ?
O1 Al1 O2 W10 179.3(6) . . . . ?
O3 Al1 O2 W10 -61.5(8) . . . . ?
O4 Al1 O2 W5 -59.6(7) . . . . ?
O1 Al1 O2 W5 60.3(8) . . . . ?
O3 Al1 O2 W5 179.6(6) . . . . ?
O21 W6 O2 Al1 164(2) . . . . ?
O22 W6 O2 Al1 -40.5(6) . . . . ?
O31 W6 O2 Al1 -136.1(7) . . . . ?
O20 W6 O2 Al1 130.1(7) . . . . ?
O13 W6 O2 Al1 44.6(7) . . . . ?
Cs1 W6 O2 Al1 63.4(8) 2_765 . . . ?
Cs3 W6 O2 Al1 -55.5(8) 2_665 . . . ?
Cs2 W6 O2 Al1 177.3(3) 2_765 . . . ?
O21 W6 O2 W10 -63(3) . . . . ?
O22 W6 O2 W10 92.6(4) . . . . ?
O31 W6 O2 W10 -3.0(4) . . . . ?
O20 W6 O2 W10 -96.8(4) . . . . ?
O13 W6 O2 W10 177.6(5) . . . . ?
Cs1 W6 O2 W10 -163.51(9) 2_765 . . . ?
Cs3 W6 O2 W10 77.6(5) 2_665 . . . ?
Cs2 W6 O2 W10 -49.6(6) 2_765 . . . ?
O21 W6 O2 W5 31(3) . . . . ?
O22 W6 O2 W5 -173.1(4) . . . . ?
O31 W6 O2 W5 91.3(5) . . . . ?
O20 W6 O2 W5 -2.5(4) . . . . ?
O13 W6 O2 W5 -88.1(4) . . . . ?
Cs1 W6 O2 W5 -69.2(5) 2_765 . . . ?
Cs3 W6 O2 W5 171.91(6) 2_665 . . . ?
Cs2 W6 O2 W5 44.6(5) 2_765 . . . ?
O35 W10 O2 Al1 -177(2) . . . . ?
O31 W10 O2 Al1 135.9(8) . . . . ?
O36 W10 O2 Al1 43.0(8) . . . . ?
O40 W10 O2 Al1 -43.1(8) . . . . ?
O30 W10 O2 Al1 -131.2(8) . . . . ?
Cs3 W10 O2 Al1 57.0(10) 1_545 . . . ?
O35 W10 O2 W6 50(3) . . . . ?
O31 W10 O2 W6 3.0(4) . . . . ?
O36 W10 O2 W6 -90.0(5) . . . . ?
O40 W10 O2 W6 -176.1(5) . . . . ?
O30 W10 O2 W6 95.9(5) . . . . ?
Cs3 W10 O2 W6 -75.9(5) 1_545 . . . ?
O35 W10 O2 W5 -46(3) . . . . ?
O31 W10 O2 W5 -92.6(5) . . . . ?
O36 W10 O2 W5 174.5(5) . . . . ?
O40 W10 O2 W5 88.4(5) . . . . ?
O30 W10 O2 W5 0.3(5) . . . . ?
Cs3 W10 O2 W5 -171.49(7) 1_545 . . . ?
O19 W5 O2 Al1 -165(2) . . . . ?
O18 W5 O2 Al1 41.3(7) . . . . ?
O30 W5 O2 Al1 132.1(8) . . . . ?
O20 W5 O2 Al1 -130.8(7) . . . . ?
O12 W5 O2 Al1 -43.0(7) . . . . ?
Cs2 W5 O2 Al1 -54.0(9) . . . . ?
O19 W5 O2 W6 -31(3) . . . . ?
O18 W5 O2 W6 174.7(4) . . . . ?
O30 W5 O2 W6 -94.6(5) . . . . ?
O20 W5 O2 W6 2.6(4) . . . . ?
O12 W5 O2 W6 90.4(5) . . . . ?
Cs2 W5 O2 W6 79.4(5) . . . . ?
O19 W5 O2 W10 63(3) . . . . ?
O18 W5 O2 W10 -91.0(5) . . . . ?
O30 W5 O2 W10 -0.3(5) . . . . ?
O20 W5 O2 W10 96.8(5) . . . . ?
O12 W5 O2 W10 -175.4(5) . . . . ?
Cs2 W5 O2 W10 173.60(5) . . . . ?
O2 Al1 O3 W7 -59.9(8) . . . . ?
O4 Al1 O3 W7 179.2(6) . . . . ?
O1 Al1 O3 W7 59.7(8) . . . . ?
O2 Al1 O3 W8 178.3(6) . . . . ?
O4 Al1 O3 W8 57.4(8) . . . . ?
O1 Al1 O3 W8 -62.2(8) . . . . ?
O2 Al1 O3 W11 60.5(8) . . . . ?
O4 Al1 O3 W11 -60.5(8) . . . . ?
O1 Al1 O3 W11 -180.0(6) . . . . ?
O23 W7 O3 Al1 -168(3) . . . . ?
O32 W7 O3 Al1 135.0(8) . . . . ?
O22 W7 O3 Al1 41.0(7) . . . . ?
O24 W7 O3 Al1 -131.9(7) . . . . ?
O14 W7 O3 Al1 -43.7(7) . . . . ?
Cs1 W7 O3 Al1 -56.8(8) 1_455 . . . ?
Cs3 W7 O3 Al1 55.5(8) 2_665 . . . ?
O23 W7 O3 W8 -35(4) . . . . ?
O32 W7 O3 W8 -91.5(5) . . . . ?
O22 W7 O3 W8 174.5(4) . . . . ?
O24 W7 O3 W8 1.6(4) . . . . ?
O14 W7 O3 W8 89.7(4) . . . . ?
Cs1 W7 O3 W8 76.7(4) 1_455 . . . ?
Cs3 W7 O3 W8 -171.04(6) 2_665 . . . ?
O23 W7 O3 W11 60(4) . . . . ?
O32 W7 O3 W11 2.7(5) . . . . ?
O22 W7 O3 W11 -91.3(4) . . . . ?
O24 W7 O3 W11 95.8(4) . . . . ?
O14 W7 O3 W11 -176.0(5) . . . . ?
Cs1 W7 O3 W11 170.94(6) 1_455 . . . ?
Cs3 W7 O3 W11 -76.8(4) 2_665 . . . ?
O25 W8 O3 Al1 171(3) . . . . ?
O33 W8 O3 Al1 -131.5(8) . . . . ?
O24 W8 O3 Al1 133.4(7) . . . . ?
O26 W8 O3 Al1 -40.0(7) . . . . ?
O15 W8 O3 Al1 44.9(7) . . . . ?
Cs4 W8 O3 Al1 38.5(10) 1_455 . . . ?
O25 W8 O3 W7 36(4) . . . . ?
O33 W8 O3 W7 93.4(5) . . . . ?
O24 W8 O3 W7 -1.7(4) . . . . ?
O26 W8 O3 W7 -175.1(4) . . . . ?
O15 W8 O3 W7 -90.2(5) . . . . ?
Cs4 W8 O3 W7 -96.6(5) 1_455 . . . ?
O25 W8 O3 W11 -59(4) . . . . ?
O33 W8 O3 W11 -0.8(5) . . . . ?
O24 W8 O3 W11 -95.9(5) . . . . ?
O26 W8 O3 W11 90.7(5) . . . . ?
O15 W8 O3 W11 175.6(5) . . . . ?
Cs4 W8 O3 W11 169.19(9) 1_455 . . . ?
O37 W11 O3 Al1 177(2) . . . . ?
O36 W11 O3 Al1 -43.0(8) . . . . ?
O38 W11 O3 Al1 45.2(7) . . . . ?
O32 W11 O3 Al1 -136.9(8) . . . . ?
O33 W11 O3 Al1 131.8(8) . . . . ?
Cs3 W11 O3 Al1 -56.2(9) 1_545 . . . ?
Cs5 W11 O3 Al1 62.3(8) 1_545 . . . ?
O37 W11 O3 W7 -49(3) . . . . ?
O36 W11 O3 W7 91.3(5) . . . . ?
O38 W11 O3 W7 179.4(5) . . . . ?
O32 W11 O3 W7 -2.6(4) . . . . ?
O33 W11 O3 W7 -94.0(5) . . . . ?
Cs3 W11 O3 W7 78.0(5) 1_545 . . . ?
Cs5 W11 O3 W7 -163.45(11) 1_545 . . . ?
O37 W11 O3 W8 46(3) . . . . ?
O36 W11 O3 W8 -174.0(5) . . . . ?
O38 W11 O3 W8 -85.8(5) . . . . ?
O32 W11 O3 W8 92.1(5) . . . . ?
O33 W11 O3 W8 0.8(5) . . . . ?
Cs3 W11 O3 W8 172.78(6) 1_545 . . . ?
Cs5 W11 O3 W8 -68.7(6) 1_545 . . . ?
O2 Al1 O4 W9 -179.3(6) . . . . ?
O1 Al1 O4 W9 60.3(8) . . . . ?
O3 Al1 O4 W9 -59.5(8) . . . . ?
O2 Al1 O4 W12 -58.7(8) . . . . ?
O1 Al1 O4 W12 -179.1(6) . . . . ?
O3 Al1 O4 W12 61.1(8) . . . . ?
O2 Al1 O4 W4 59.5(7) . . . . ?
O1 Al1 O4 W4 -60.9(8) . . . . ?
O3 Al1 O4 W4 179.3(6) . . . . ?
O27 W9 O4 Al1 -174(3) . . . . ?
O34 W9 O4 Al1 134.2(8) . . . . ?
O28 W9 O4 Al1 -131.6(7) . . . . ?
O26 W9 O4 Al1 41.8(7) . . . . ?
O16 W9 O4 Al1 -42.9(7) . . . . ?
Cs4 W9 O4 Al1 -75.3(7) 2_766 . . . ?
O27 W9 O4 W12 54(4) . . . . ?
O34 W9 O4 W12 2.2(5) . . . . ?
O28 W9 O4 W12 96.5(5) . . . . ?
O26 W9 O4 W12 -90.1(5) . . . . ?
O16 W9 O4 W12 -174.9(5) . . . . ?
Cs4 W9 O4 W12 152.77(18) 2_766 . . . ?
O27 W9 O4 W4 -40(4) . . . . ?
O34 W9 O4 W4 -92.1(5) . . . . ?
O28 W9 O4 W4 2.1(4) . . . . ?
O26 W9 O4 W4 175.5(4) . . . . ?
O16 W9 O4 W4 90.7(5) . . . . ?
Cs4 W9 O4 W4 58.4(4) 2_766 . . . ?
O39 W12 O4 Al1 -177(2) . . . . ?
O40 W12 O4 Al1 44.2(8) . . . . ?
O38 W12 O4 Al1 -46.7(8) . . . . ?
O29 W12 O4 Al1 135.2(8) . . . . ?
O34 W12 O4 Al1 -136.3(8) . . . . ?
Cs5 W12 O4 Al1 -62.5(9) 1_545 . . . ?
O39 W12 O4 W9 -43(3) . . . . ?
O40 W12 O4 W9 178.3(5) . . . . ?
O38 W12 O4 W9 87.4(5) . . . . ?
O29 W12 O4 W9 -90.7(5) . . . . ?
O34 W12 O4 W9 -2.1(5) . . . . ?
Cs5 W12 O4 W9 71.6(6) 1_545 . . . ?
O39 W12 O4 W4 51(3) . . . . ?
O40 W12 O4 W4 -87.6(5) . . . . ?
O38 W12 O4 W4 -178.5(5) . . . . ?
O29 W12 O4 W4 3.4(4) . . . . ?
O34 W12 O4 W4 92.0(5) . . . . ?
Cs5 W12 O4 W4 165.70(10) 1_545 . . . ?
O17 W4 O4 Al1 169(2) . . . . ?
O29 W4 O4 Al1 -134.0(8) . . . . ?
O18 W4 O4 Al1 -40.5(7) . . . . ?
O11 W4 O4 Al1 44.8(7) . . . . ?
O28 W4 O4 Al1 132.5(7) . . . . ?
O17 W4 O4 W9 35(3) . . . . ?
O29 W4 O4 W9 91.5(5) . . . . ?
O18 W4 O4 W9 -175.1(4) . . . . ?
O11 W4 O4 W9 -89.8(5) . . . . ?
O28 W4 O4 W9 -2.1(4) . . . . ?
O17 W4 O4 W12 -60(3) . . . . ?
O29 W4 O4 W12 -3.5(5) . . . . ?
O18 W4 O4 W12 90.0(5) . . . . ?
O11 W4 O4 W12 175.2(5) . . . . ?
O28 W4 O4 W12 -97.0(5) . . . . ?
O12 W1 O5 Cs2 3.4(6) . . . . ?
O11 W1 O5 Cs2 92.4(6) . . . . ?
O10 W1 O5 Cs2 -177.4(5) . . . . ?
O6 W1 O5 Cs2 -88.9(5) . . . . ?
O1 W1 O5 Cs2 -132(3) . . . . ?
Cs6 W1 O5 Cs2 179.4(9) . . . . ?
O12 W1 O5 Cs6 -176.0(5) . . . . ?
O11 W1 O5 Cs6 -87.0(6) . . . . ?
O10 W1 O5 Cs6 3.2(7) . . . . ?
O6 W1 O5 Cs6 91.7(6) . . . . ?
O1 W1 O5 Cs6 48(3) . . . . ?
Cs2 W1 O5 Cs6 -179.4(9) . . . . ?
O7 W2 O6 W1 175.9(6) . . . . ?
O13 W2 O6 W1 -82.5(7) . . . . ?
O14 W2 O6 W1 7.3(19) . . . . ?
O8 W2 O6 W1 78.4(6) . . . . ?
O1 W2 O6 W1 3.6(5) . . . . ?
Cs1 W2 O6 W1 164.29(14) 1_455 . . . ?
Cs1 W2 O6 W1 -133.8(5) 2_765 . . . ?
O5 W1 O6 W2 -176.3(6) . . . . ?
O12 W1 O6 W2 81.3(6) . . . . ?
O11 W1 O6 W2 -0.1(18) . . . . ?
O10 W1 O6 W2 -78.1(6) . . . . ?
O1 W1 O6 W2 -3.6(5) . . . . ?
Cs2 W1 O6 W2 137.4(5) . . . . ?
Cs6 W1 O6 W2 -132.3(5) . . . . ?
O13 W2 O7 Cs3 -127.0(8) . . . . ?
O14 W2 O7 Cs3 139.9(8) . . . . ?
O6 W2 O7 Cs3 -36.4(9) . . . . ?
O8 W2 O7 Cs3 49.6(9) . . . . ?
O1 W2 O7 Cs3 3(3) . . . . ?
Cs1 W2 O7 Cs3 134.8(10) 1_455 . . . ?
Cs1 W2 O7 Cs3 -119.6(10) 2_765 . . . ?
O13 W2 O7 Cs1 98.2(5) . . . 1_455 ?
O14 W2 O7 Cs1 5.1(5) . . . 1_455 ?
O6 W2 O7 Cs1 -171.2(4) . . . 1_455 ?
O8 W2 O7 Cs1 -85.2(5) . . . 1_455 ?
O1 W2 O7 Cs1 -132(2) . . . 1_455 ?
Cs1 W2 O7 Cs1 105.6(5) 2_765 . . 1_455 ?
O13 W2 O7 Cs1 -7.4(5) . . . 2_765 ?
O14 W2 O7 Cs1 -100.5(5) . . . 2_765 ?
O6 W2 O7 Cs1 83.2(5) . . . 2_765 ?
O8 W2 O7 Cs1 169.2(4) . . . 2_765 ?
O1 W2 O7 Cs1 123(2) . . . 2_765 ?
Cs1 W2 O7 Cs1 -105.6(5) 1_455 . . 2_765 ?
O9 W3 O8 W2 176.3(6) . . . . ?
O16 W3 O8 W2 -3.2(18) . . . . ?
O15 W3 O8 W2 -83.2(6) . . . . ?
O10 W3 O8 W2 77.5(6) . . . . ?
O1 W3 O8 W2 3.4(5) . . . . ?
Cs4 W3 O8 W2 131.7(4) 2_766 . . . ?
Cs4 W3 O8 W2 -138.7(5) 1_455 . . . ?
Cs5 W3 O8 W2 154.2(7) . . . . ?
O9 W3 O8 Cs5 22.1(5) . . . . ?
O16 W3 O8 Cs5 -157.4(13) . . . . ?
O15 W3 O8 Cs5 122.6(4) . . . . ?
O10 W3 O8 Cs5 -76.7(4) . . . . ?
O1 W3 O8 Cs5 -150.8(4) . . . . ?
Cs4 W3 O8 Cs5 -22.6(7) 2_766 . . . ?
Cs4 W3 O8 Cs5 67.1(3) 1_455 . . . ?
O7 W2 O8 W3 -174.6(6) . . . . ?
O13 W2 O8 W3 -4.6(17) . . . . ?
O14 W2 O8 W3 84.4(6) . . . . ?
O6 W2 O8 W3 -77.9(6) . . . . ?
O1 W2 O8 W3 -3.4(5) . . . . ?
Cs1 W2 O8 W3 136.8(5) 1_455 . . . ?
Cs1 W2 O8 W3 -159.01(19) 2_765 . . . ?
O7 W2 O8 Cs5 -37.6(9) . . . . ?
O13 W2 O8 Cs5 132.4(11) . . . . ?
O14 W2 O8 Cs5 -138.6(8) . . . . ?
O6 W2 O8 Cs5 59.1(8) . . . . ?
O1 W2 O8 Cs5 133.6(9) . . . . ?
Cs1 W2 O8 Cs5 -86.2(8) 1_455 . . . ?
Cs1 W2 O8 Cs5 -22.0(13) 2_765 . . . ?
O16 W3 O9 Cs4 -74.4(6) . . . 1_455 ?
O15 W3 O9 Cs4 13.8(7) . . . 1_455 ?
O10 W3 O9 Cs4 -164.9(6) . . . 1_455 ?
O8 W3 O9 Cs4 105.8(6) . . . 1_455 ?
O1 W3 O9 Cs4 152(3) . . . 1_455 ?
Cs4 W3 O9 Cs4 -103.5(6) 2_766 . . 1_455 ?
Cs5 W3 O9 Cs4 132.6(9) . . . 1_455 ?
O16 W3 O9 Cs5 153.1(5) . . . . ?
O15 W3 O9 Cs5 -118.8(5) . . . . ?
O10 W3 O9 Cs5 62.5(6) . . . . ?
O8 W3 O9 Cs5 -26.8(6) . . . . ?
O1 W3 O9 Cs5 19(4) . . . . ?
Cs4 W3 O9 Cs5 123.9(6) 2_766 . . . ?
Cs4 W3 O9 Cs5 -132.6(9) 1_455 . . . ?
O16 W3 O9 Cs4 29.1(5) . . . 2_766 ?
O15 W3 O9 Cs4 117.3(4) . . . 2_766 ?
O10 W3 O9 Cs4 -61.4(5) . . . 2_766 ?
O8 W3 O9 Cs4 -150.7(4) . . . 2_766 ?
O1 W3 O9 Cs4 -105(3) . . . 2_766 ?
Cs4 W3 O9 Cs4 103.5(6) 1_455 . . 2_766 ?
Cs5 W3 O9 Cs4 -123.9(6) . . . 2_766 ?
O9 W3 O10 W1 -174.4(7) . . . . ?
O16 W3 O10 W1 84.4(7) . . . . ?
O15 W3 O10 W1 9(2) . . . . ?
O8 W3 O10 W1 -75.9(7) . . . . ?
O1 W3 O10 W1 -1.2(6) . . . . ?
Cs4 W3 O10 W1 134.3(7) 2_766 . . . ?
Cs4 W3 O10 W1 168.5(2) 1_455 . . . ?
Cs5 W3 O10 W1 -134.1(7) . . . . ?
O9 W3 O10 Cs6 -0.7(11) . . . . ?
O16 W3 O10 Cs6 -101.9(10) . . . . ?
O15 W3 O10 Cs6 -176.9(11) . . . . ?
O8 W3 O10 Cs6 97.8(10) . . . . ?
O1 W3 O10 Cs6 172.5(11) . . . . ?
Cs4 W3 O10 Cs6 -52.0(9) 2_766 . . . ?
Cs4 W3 O10 Cs6 -17.8(14) 1_455 . . . ?
Cs5 W3 O10 Cs6 39.6(9) . . . . ?
O5 W1 O10 W3 173.7(7) . . . . ?
O12 W1 O10 W3 -8.5(19) . . . . ?
O11 W1 O10 W3 -85.4(7) . . . . ?
O6 W1 O10 W3 74.9(7) . . . . ?
O1 W1 O10 W3 1.2(6) . . . . ?
Cs2 W1 O10 W3 170.41(12) . . . . ?
Cs6 W1 O10 W3 176.4(9) . . . . ?
O5 W1 O10 Cs6 -2.7(6) . . . . ?
O12 W1 O10 Cs6 175.2(13) . . . . ?
O11 W1 O10 Cs6 98.2(4) . . . . ?
O6 W1 O10 Cs6 -101.5(4) . . . . ?
O1 W1 O10 Cs6 -175.2(5) . . . . ?
Cs2 W1 O10 Cs6 -6.0(8) . . . . ?
O5 W1 O11 W4 -126.4(13) . . . . ?
O12 W1 O11 W4 -24.6(14) . . . . ?
O10 W1 O11 W4 135.2(14) . . . . ?
O6 W1 O11 W4 57(2) . . . . ?
O1 W1 O11 W4 60.8(13) . . . . ?
Cs2 W1 O11 W4 -79.6(13) . . . . ?
Cs6 W1 O11 W4 -170.1(13) . . . . ?
O17 W4 O11 W1 126.8(14) . . . . ?
O29 W4 O11 W1 -58(2) . . . . ?
O18 W4 O11 W1 25.6(13) . . . . ?
O28 W4 O11 W1 -135.1(14) . . . . ?
O4 W4 O11 W1 -61.1(13) . . . . ?
O5 W1 O12 W5 124.1(15) . . . . ?
O11 W1 O12 W5 23.5(15) . . . . ?
O10 W1 O12 W5 -54(3) . . . . ?
O6 W1 O12 W5 -136.5(15) . . . . ?
O1 W1 O12 W5 -63.1(15) . . . . ?
Cs2 W1 O12 W5 127.0(17) . . . . ?
Cs6 W1 O12 W5 119.2(12) . . . . ?
O5 W1 O12 Cs2 -3.0(6) . . . . ?
O11 W1 O12 Cs2 -103.5(4) . . . . ?
O10 W1 O12 Cs2 179.2(13) . . . . ?
O6 W1 O12 Cs2 96.5(4) . . . . ?
O1 W1 O12 Cs2 169.9(4) . . . . ?
Cs6 W1 O12 Cs2 -7.8(8) . . . . ?
O19 W5 O12 W1 -125.0(15) . . . . ?
O18 W5 O12 W1 -23.8(15) . . . . ?
O30 W5 O12 W1 49(3) . . . . ?
O20 W5 O12 W1 137.7(15) . . . . ?
O2 W5 O12 W1 63.2(15) . . . . ?
Cs2 W5 O12 W1 -126.3(17) . . . . ?
O19 W5 O12 Cs2 1.2(6) . . . . ?
O18 W5 O12 Cs2 102.5(5) . . . . ?
O30 W5 O12 Cs2 175.2(14) . . . . ?
O20 W5 O12 Cs2 -96.0(4) . . . . ?
O2 W5 O12 Cs2 -170.5(5) . . . . ?
O7 W2 O13 W6 -122.4(14) . . . . ?
O14 W2 O13 W6 -21.0(14) . . . . ?
O6 W2 O13 W6 140.3(14) . . . . ?
O8 W2 O13 W6 68(2) . . . . ?
O1 W2 O13 W6 66.5(14) . . . . ?
Cs1 W2 O13 W6 -72.4(14) 1_455 . . . ?
Cs1 W2 O13 W6 -129.7(16) 2_765 . . . ?
O7 W2 O13 Cs1 7.3(5) . . . 2_765 ?
O14 W2 O13 Cs1 108.7(5) . . . 2_765 ?
O6 W2 O13 Cs1 -90.0(4) . . . 2_765 ?
O8 W2 O13 Cs1 -162.6(11) . . . 2_765 ?
O1 W2 O13 Cs1 -163.8(4) . . . 2_765 ?
Cs1 W2 O13 Cs1 57.3(3) 1_455 . . 2_765 ?
O21 W6 O13 W2 122.1(14) . . . . ?
O22 W6 O13 W2 20.5(14) . . . . ?
O31 W6 O13 W2 -68(2) . . . . ?
O20 W6 O13 W2 -140.7(14) . . . . ?
O2 W6 O13 W2 -66.1(14) . . . . ?
Cs1 W6 O13 W2 130.7(16) 2_765 . . . ?
Cs3 W6 O13 W2 72.3(14) 2_665 . . . ?
Cs2 W6 O13 W2 145.5(12) 2_765 . . . ?
O21 W6 O13 Cs1 -8.6(5) . . . 2_765 ?
O22 W6 O13 Cs1 -110.3(4) . . . 2_765 ?
O31 W6 O13 Cs1 161.4(12) . . . 2_765 ?
O20 W6 O13 Cs1 88.6(4) . . . 2_765 ?
O2 W6 O13 Cs1 163.2(4) . . . 2_765 ?
Cs3 W6 O13 Cs1 -58.4(3) 2_665 . . 2_765 ?
Cs2 W6 O13 Cs1 14.8(5) 2_765 . . 2_765 ?
O7 W2 O14 W7 126.0(13) . . . . ?
O13 W2 O14 W7 24.1(13) . . . . ?
O6 W2 O14 W7 -65(2) . . . . ?
O8 W2 O14 W7 -136.0(13) . . . . ?
O1 W2 O14 W7 -61.9(13) . . . . ?
Cs1 W2 O14 W7 130.9(15) 1_455 . . . ?
Cs1 W2 O14 W7 74.0(13) 2_765 . . . ?
O7 W2 O14 Cs1 -4.8(5) . . . 1_455 ?
O13 W2 O14 Cs1 -106.8(5) . . . 1_455 ?
O6 W2 O14 Cs1 163.7(13) . . . 1_455 ?
O8 W2 O14 Cs1 93.1(4) . . . 1_455 ?
O1 W2 O14 Cs1 167.2(4) . . . 1_455 ?
Cs1 W2 O14 Cs1 -56.9(3) 2_765 . . 1_455 ?
O23 W7 O14 W2 -125.4(13) . . . . ?
O32 W7 O14 W2 57(2) . . . . ?
O22 W7 O14 W2 -24.4(13) . . . . ?
O24 W7 O14 W2 135.2(14) . . . . ?
O3 W7 O14 W2 60.8(13) . . . . ?
Cs1 W7 O14 W2 -130.9(15) 1_455 . . . ?
Cs3 W7 O14 W2 -76.3(13) 2_665 . . . ?
O23 W7 O14 Cs1 5.5(5) . . . 1_455 ?
O32 W7 O14 Cs1 -172.0(14) . . . 1_455 ?
O22 W7 O14 Cs1 106.5(4) . . . 1_455 ?
O24 W7 O14 Cs1 -93.9(5) . . . 1_455 ?
O3 W7 O14 Cs1 -168.3(4) . . . 1_455 ?
Cs3 W7 O14 Cs1 54.7(3) 2_665 . . 1_455 ?
O9 W3 O15 W8 -127.7(14) . . . . ?
O16 W3 O15 W8 -27.0(14) . . . . ?
O10 W3 O15 W8 48(3) . . . . ?
O8 W3 O15 W8 133.3(14) . . . . ?
O1 W3 O15 W8 58.6(14) . . . . ?
Cs4 W3 O15 W8 -69.1(15) 2_766 . . . ?
Cs4 W3 O15 W8 -116.2(15) 1_455 . . . ?
Cs5 W3 O15 W8 -172.5(12) . . . . ?
O9 W3 O15 Cs4 -11.5(5) . . . 1_455 ?
O16 W3 O15 Cs4 89.2(4) . . . 1_455 ?
O10 W3 O15 Cs4 164.6(14) . . . 1_455 ?
O8 W3 O15 Cs4 -110.5(4) . . . 1_455 ?
O1 W3 O15 Cs4 174.8(4) . . . 1_455 ?
Cs4 W3 O15 Cs4 47.1(4) 2_766 . . 1_455 ?
Cs5 W3 O15 Cs4 -56.3(4) . . . 1_455 ?
O25 W8 O15 W3 127.7(15) . . . . ?
O33 W8 O15 W3 -48(3) . . . . ?
O24 W8 O15 W3 -134.0(15) . . . . ?
O26 W8 O15 W3 28.4(14) . . . . ?
O3 W8 O15 W3 -59.4(14) . . . . ?
Cs4 W8 O15 W3 115.7(15) 1_455 . . . ?
O25 W8 O15 Cs4 11.9(6) . . . 1_455 ?
O33 W8 O15 Cs4 -164.1(16) . . . 1_455 ?
O24 W8 O15 Cs4 110.3(5) . . . 1_455 ?
O26 W8 O15 Cs4 -87.3(4) . . . 1_455 ?
O3 W8 O15 Cs4 -175.1(4) . . . 1_455 ?
O9 W3 O16 W9 123.7(15) . . . . ?
O15 W3 O16 W9 23.8(15) . . . . ?
O10 W3 O16 W9 -137.4(16) . . . . ?
O8 W3 O16 W9 -57(2) . . . . ?
O1 W3 O16 W9 -63.2(15) . . . . ?
Cs4 W3 O16 W9 155.2(18) 2_766 . . . ?
Cs4 W3 O16 W9 81.1(15) 1_455 . . . ?
Cs5 W3 O16 W9 153.4(11) . . . . ?
O9 W3 O16 Cs4 -31.5(6) . . . 2_766 ?
O15 W3 O16 Cs4 -131.4(5) . . . 2_766 ?
O10 W3 O16 Cs4 67.4(4) . . . 2_766 ?
O8 W3 O16 Cs4 148.0(12) . . . 2_766 ?
O1 W3 O16 Cs4 141.6(4) . . . 2_766 ?
Cs4 W3 O16 Cs4 -74.1(3) 1_455 . . 2_766 ?
Cs5 W3 O16 Cs4 -1.8(7) . . . 2_766 ?
O27 W9 O16 W3 -123.7(16) . . . . ?
O34 W9 O16 W3 55(2) . . . . ?
O28 W9 O16 W3 137.0(16) . . . . ?
O26 W9 O16 W3 -23.9(15) . . . . ?
O4 W9 O16 W3 62.4(15) . . . . ?
Cs4 W9 O16 W3 -154.8(18) 2_766 . . . ?
O27 W9 O16 Cs4 31.2(6) . . . 2_766 ?
O34 W9 O16 Cs4 -150.4(13) . . . 2_766 ?
O28 W9 O16 Cs4 -68.2(5) . . . 2_766 ?
O26 W9 O16 Cs4 130.9(5) . . . 2_766 ?
O4 W9 O16 Cs4 -142.7(5) . . . 2_766 ?
O29 W4 O17 Cs4 17.4(14) . . . . ?
O18 W4 O17 Cs4 -77.3(13) . . . . ?
O11 W4 O17 Cs4 -164.2(13) . . . . ?
O28 W4 O17 Cs4 107.9(13) . . . . ?
O4 W4 O17 Cs4 72(3) . . . . ?
O19 W5 O18 W4 128.5(14) . . . . ?
O30 W5 O18 W4 -131.8(14) . . . . ?
O20 W5 O18 W4 -34(2) . . . . ?
O12 W5 O18 W4 29.3(14) . . . . ?
O2 W5 O18 W4 -55.8(14) . . . . ?
Cs2 W5 O18 W4 80.7(14) . . . . ?
O17 W4 O18 W5 -129.5(14) . . . . ?
O29 W4 O18 W5 129.3(14) . . . . ?
O11 W4 O18 W5 -30.3(14) . . . . ?
O28 W4 O18 W5 36(2) . . . . ?
O4 W4 O18 W5 55.3(14) . . . . ?
O18 W5 O19 Cs1 120.8(11) . . . . ?
O30 W5 O19 Cs1 28.9(12) . . . . ?
O20 W5 O19 Cs1 -65.4(12) . . . . ?
O12 W5 O19 Cs1 -153.2(11) . . . . ?
O2 W5 O19 Cs1 -33(4) . . . . ?
Cs2 W5 O19 Cs1 -151.8(15) . . . . ?
O18 W5 O19 Cs2 -87.3(5) . . . . ?
O30 W5 O19 Cs2 -179.3(5) . . . . ?
O20 W5 O19 Cs2 86.5(5) . . . . ?
O12 W5 O19 Cs2 -1.3(6) . . . . ?
O2 W5 O19 Cs2 119(3) . . . . ?
O19 W5 O20 W6 171.4(6) . . . . ?
O18 W5 O20 W6 -25.9(15) . . . . ?
O30 W5 O20 W6 71.4(6) . . . . ?
O12 W5 O20 W6 -88.8(6) . . . . ?
O2 W5 O20 W6 -3.2(5) . . . . ?
Cs2 W5 O20 W6 -141.2(5) . . . . ?
O21 W6 O20 W5 -171.5(6) . . . . ?
O22 W6 O20 W5 29.2(14) . . . . ?
O31 W6 O20 W5 -71.0(6) . . . . ?
O13 W6 O20 W5 89.1(6) . . . . ?
O2 W6 O20 W5 3.3(5) . . . . ?
Cs1 W6 O20 W5 142.2(5) 2_765 . . . ?
Cs3 W6 O20 W5 -169.94(11) 2_665 . . . ?
Cs2 W6 O20 W5 -149.2(5) 2_765 . . . ?
O22 W6 O21 Cs2 -138.1(7) . . . 2_765 ?
O31 W6 O21 Cs2 -41.2(8) . . . 2_765 ?
O20 W6 O21 Cs2 49.7(7) . . . 2_765 ?
O13 W6 O21 Cs2 135.2(7) . . . 2_765 ?
O2 W6 O21 Cs2 17(3) . . . 2_765 ?
Cs1 W6 O21 Cs2 125.9(9) 2_765 . . 2_765 ?
Cs3 W6 O21 Cs2 -129.2(8) 2_665 . . 2_765 ?
O22 W6 O21 Cs1 96.0(5) . . . 2_765 ?
O31 W6 O21 Cs1 -167.2(5) . . . 2_765 ?
O20 W6 O21 Cs1 -76.3(5) . . . 2_765 ?
O13 W6 O21 Cs1 9.3(6) . . . 2_765 ?
O2 W6 O21 Cs1 -109(2) . . . 2_765 ?
Cs3 W6 O21 Cs1 104.8(6) 2_665 . . 2_765 ?
Cs2 W6 O21 Cs1 -125.9(9) 2_765 . . 2_765 ?
O22 W6 O21 Cs3 -8.9(5) . . . 2_665 ?
O31 W6 O21 Cs3 88.0(5) . . . 2_665 ?
O20 W6 O21 Cs3 178.9(4) . . . 2_665 ?
O13 W6 O21 Cs3 -95.6(4) . . . 2_665 ?
O2 W6 O21 Cs3 146(2) . . . 2_665 ?
Cs1 W6 O21 Cs3 -104.8(6) 2_765 . . 2_665 ?
Cs2 W6 O21 Cs3 129.2(8) 2_765 . . 2_665 ?
O21 W6 O22 W7 -128.7(15) . . . . ?
O31 W6 O22 W7 129.6(15) . . . . ?
O20 W6 O22 W7 30(2) . . . . ?
O13 W6 O22 W7 -29.5(15) . . . . ?
O2 W6 O22 W7 55.3(15) . . . . ?
Cs1 W6 O22 W7 -79.5(15) 2_765 . . . ?
Cs3 W6 O22 W7 -136.9(17) 2_665 . . . ?
Cs2 W6 O22 W7 -151.6(14) 2_765 . . . ?
O21 W6 O22 Cs3 8.3(4) . . . 2_665 ?
O31 W6 O22 Cs3 -93.5(4) . . . 2_665 ?
O20 W6 O22 Cs3 167.3(10) . . . 2_665 ?
O13 W6 O22 Cs3 107.4(4) . . . 2_665 ?
O2 W6 O22 Cs3 -167.8(3) . . . 2_665 ?
Cs1 W6 O22 Cs3 57.4(3) 2_765 . . 2_665 ?
Cs2 W6 O22 Cs3 -14.7(4) 2_765 . . 2_665 ?
O23 W7 O22 W6 128.6(15) . . . . ?
O32 W7 O22 W6 -130.3(16) . . . . ?
O24 W7 O22 W6 -37(2) . . . . ?
O14 W7 O22 W6 30.7(15) . . . . ?
O3 W7 O22 W6 -55.1(15) . . . . ?
Cs1 W7 O22 W6 79.9(15) 1_455 . . . ?
Cs3 W7 O22 W6 137.0(17) 2_665 . . . ?
O23 W7 O22 Cs3 -8.4(4) . . . 2_665 ?
O32 W7 O22 Cs3 92.7(4) . . . 2_665 ?
O24 W7 O22 Cs3 -173.7(10) . . . 2_665 ?
O14 W7 O22 Cs3 -106.3(4) . . . 2_665 ?
O3 W7 O22 Cs3 167.9(3) . . . 2_665 ?
Cs1 W7 O22 Cs3 -57.1(2) 1_455 . . 2_665 ?
O32 W7 O23 Cs1 173.4(5) . . . 1_455 ?
O22 W7 O23 Cs1 -91.8(5) . . . 1_455 ?
O24 W7 O23 Cs1 82.6(5) . . . 1_455 ?
O14 W7 O23 Cs1 -5.8(6) . . . 1_455 ?
O3 W7 O23 Cs1 118(3) . . . 1_455 ?
Cs3 W7 O23 Cs1 -100.9(5) 2_665 . . 1_455 ?
O32 W7 O23 Cs3 -85.7(5) . . . 2_665 ?
O22 W7 O23 Cs3 9.1(5) . . . 2_665 ?
O24 W7 O23 Cs3 -176.5(4) . . . 2_665 ?
O14 W7 O23 Cs3 95.1(4) . . . 2_665 ?
O3 W7 O23 Cs3 -141(3) . . . 2_665 ?
Cs1 W7 O23 Cs3 100.9(5) 1_455 . . 2_665 ?
O25 W8 O24 W7 -172.6(6) . . . . ?
O33 W8 O24 W7 -72.9(6) . . . . ?
O26 W8 O24 W7 22.5(17) . . . . ?
O15 W8 O24 W7 88.4(6) . . . . ?
O3 W8 O24 W7 2.1(5) . . . . ?
Cs4 W8 O24 W7 141.6(4) 1_455 . . . ?
O23 W7 O24 W8 173.3(6) . . . . ?
O32 W7 O24 W8 73.0(6) . . . . ?
O22 W7 O24 W8 -21.3(15) . . . . ?
O14 W7 O24 W8 -88.2(6) . . . . ?
O3 W7 O24 W8 -2.2(5) . . . . ?
Cs1 W7 O24 W8 -139.3(5) 1_455 . . . ?
Cs3 W7 O24 W8 168.39(14) 2_665 . . . ?
O33 W8 O25 Cs4 164.8(6) . . . 1_455 ?
O24 W8 O25 Cs4 -102.7(6) . . . 1_455 ?
O26 W8 O25 Cs4 72.3(6) . . . 1_455 ?
O15 W8 O25 Cs4 -13.9(7) . . . 1_455 ?
O3 W8 O25 Cs4 -139(3) . . . 1_455 ?
O27 W9 O26 W8 129.9(15) . . . . ?
O34 W9 O26 W8 -129.7(15) . . . . ?
O28 W9 O26 W8 -37(2) . . . . ?
O16 W9 O26 W8 29.7(15) . . . . ?
O4 W9 O26 W8 -54.8(14) . . . . ?
Cs4 W9 O26 W8 68.5(15) 2_766 . . . ?
O25 W8 O26 W9 -129.7(15) . . . . ?
O33 W8 O26 W9 130.6(15) . . . . ?
O24 W8 O26 W9 35(3) . . . . ?
O15 W8 O26 W9 -31.2(15) . . . . ?
O3 W8 O26 W9 54.8(15) . . . . ?
Cs4 W8 O26 W9 -86.9(14) 1_455 . . . ?
O34 W9 O27 Cs5 -48.4(18) . . . 2_666 ?
O28 W9 O27 Cs5 -140.1(17) . . . 2_666 ?
O26 W9 O27 Cs5 44.7(18) . . . 2_666 ?
O16 W9 O27 Cs5 131.0(17) . . . 2_666 ?
O4 W9 O27 Cs5 -99(4) . . . 2_666 ?
Cs4 W9 O27 Cs5 158(2) 2_766 . . 2_666 ?
O34 W9 O27 Cs4 153.8(4) . . . 2_766 ?
O28 W9 O27 Cs4 62.2(5) . . . 2_766 ?
O26 W9 O27 Cs4 -113.0(4) . . . 2_766 ?
O16 W9 O27 Cs4 -26.7(5) . . . 2_766 ?
O4 W9 O27 Cs4 103(3) . . . 2_766 ?
O27 W9 O28 W4 171.8(6) . . . . ?
O34 W9 O28 W4 71.7(6) . . . . ?
O26 W9 O28 W4 -21.5(16) . . . . ?
O16 W9 O28 W4 -87.4(7) . . . . ?
O4 W9 O28 W4 -2.8(5) . . . . ?
Cs4 W9 O28 W4 -134.6(6) 2_766 . . . ?
O17 W4 O28 W9 -171.5(6) . . . . ?
O29 W4 O28 W9 -71.1(6) . . . . ?
O18 W4 O28 W9 22.5(15) . . . . ?
O11 W4 O28 W9 88.9(6) . . . . ?
O4 W4 O28 W9 2.8(5) . . . . ?
O17 W4 O29 W12 176.5(7) . . . . ?
O18 W4 O29 W12 -80.9(7) . . . . ?
O11 W4 O29 W12 0.9(19) . . . . ?
O28 W4 O29 W12 78.0(7) . . . . ?
O4 W4 O29 W12 4.6(6) . . . . ?
O39 W12 O29 W4 -175.0(7) . . . . ?
O40 W12 O29 W4 82.9(7) . . . . ?
O38 W12 O29 W4 -10(2) . . . . ?
O34 W12 O29 W4 -78.5(7) . . . . ?
O4 W12 O29 W4 -4.6(6) . . . . ?
Cs5 W12 O29 W4 -161.52(18) 1_545 . . . ?
O19 W5 O30 W10 -170.9(7) . . . . ?
O18 W5 O30 W10 86.9(7) . . . . ?
O20 W5 O30 W10 -72.5(7) . . . . ?
O12 W5 O30 W10 15(2) . . . . ?
O2 W5 O30 W10 0.4(6) . . . . ?
Cs2 W5 O30 W10 -171.91(9) . . . . ?
O35 W10 O30 W5 171.3(7) . . . . ?
O31 W10 O30 W5 72.9(7) . . . . ?
O36 W10 O30 W5 -17.5(19) . . . . ?
O40 W10 O30 W5 -86.6(7) . . . . ?
O2 W10 O30 W5 -0.4(6) . . . . ?
Cs3 W10 O30 W5 169.31(11) 1_545 . . . ?
O21 W6 O31 W10 175.8(7) . . . . ?
O22 W6 O31 W10 -80.8(7) . . . . ?
O20 W6 O31 W10 77.7(7) . . . . ?
O13 W6 O31 W10 5.8(18) . . . . ?
O2 W6 O31 W10 4.0(6) . . . . ?
Cs1 W6 O31 W10 158.4(2) 2_765 . . . ?
Cs3 W6 O31 W10 -135.0(6) 2_665 . . . ?
Cs2 W6 O31 W10 156.5(7) 2_765 . . . ?
O35 W10 O31 W6 -175.5(6) . . . . ?
O36 W10 O31 W6 81.5(7) . . . . ?
O40 W10 O31 W6 -1.3(18) . . . . ?
O30 W10 O31 W6 -78.3(7) . . . . ?
O2 W10 O31 W6 -3.9(6) . . . . ?
Cs3 W10 O31 W6 134.3(6) 1_545 . . . ?
O23 W7 O32 W11 -177.1(7) . . . . ?
O22 W7 O32 W11 80.5(7) . . . . ?
O24 W7 O32 W11 -77.4(7) . . . . ?
O14 W7 O32 W11 0(2) . . . . ?
O3 W7 O32 W11 -3.5(6) . . . . ?
Cs1 W7 O32 W11 -167.91(14) 1_455 . . . ?
Cs3 W7 O32 W11 134.5(6) 2_665 . . . ?
O37 W11 O32 W7 175.0(7) . . . . ?
O36 W11 O32 W7 -82.8(7) . . . . ?
O38 W11 O32 W7 9.3(19) . . . . ?
O33 W11 O32 W7 77.2(7) . . . . ?
O3 W11 O32 W7 3.4(6) . . . . ?
Cs3 W11 O32 W7 -134.4(6) 1_545 . . . ?
Cs5 W11 O32 W7 160.63(18) 1_545 . . . ?
O25 W8 O33 W11 173.6(8) . . . . ?
O24 W8 O33 W11 74.7(8) . . . . ?
O26 W8 O33 W11 -86.1(7) . . . . ?
O15 W8 O33 W11 -10(2) . . . . ?
O3 W8 O33 W11 1.0(6) . . . . ?
Cs4 W8 O33 W11 -168.66(17) 1_455 . . . ?
O37 W11 O33 W8 -172.6(8) . . . . ?
O36 W11 O33 W8 15(2) . . . . ?
O38 W11 O33 W8 86.2(7) . . . . ?
O32 W11 O33 W8 -74.9(7) . . . . ?
O3 W11 O33 W8 -1.0(7) . . . . ?
Cs3 W11 O33 W8 -170.67(11) 1_545 . . . ?
Cs5 W11 O33 W8 139.7(7) 1_545 . . . ?
O27 W9 O34 W12 -176.5(7) . . . . ?
O28 W9 O34 W12 -76.6(7) . . . . ?
O26 W9 O34 W12 82.5(7) . . . . ?
O16 W9 O34 W12 5.1(19) . . . . ?
O4 W9 O34 W12 -2.8(6) . . . . ?
Cs4 W9 O34 W12 -130.0(5) 2_766 . . . ?
O39 W12 O34 W9 174.4(7) . . . . ?
O40 W12 O34 W9 4(2) . . . . ?
O38 W12 O34 W9 -84.3(7) . . . . ?
O29 W12 O34 W9 77.4(7) . . . . ?
O4 W12 O34 W9 2.9(6) . . . . ?
Cs5 W12 O34 W9 -135.1(6) 1_545 . . . ?
O31 W10 O35 Na1 112.5(11) . . . . ?
O36 W10 O35 Na1 -153.8(10) . . . . ?
O40 W10 O35 Na1 -65.4(11) . . . . ?
O30 W10 O35 Na1 23.1(11) . . . . ?
O2 W10 O35 Na1 67(3) . . . . ?
Cs3 W10 O35 Na1 -158.4(13) 1_545 . . . ?
O31 W10 O35 Cs3 -89.1(5) . . . 1_545 ?
O36 W10 O35 Cs3 4.5(5) . . . 1_545 ?
O40 W10 O35 Cs3 93.0(5) . . . 1_545 ?
O30 W10 O35 Cs3 -178.6(5) . . . 1_545 ?
O2 W10 O35 Cs3 -134(2) . . . 1_545 ?
O37 W11 O36 W10 -131.4(13) . . . . ?
O38 W11 O36 W10 -29.8(13) . . . . ?
O32 W11 O36 W10 129.8(13) . . . . ?
O33 W11 O36 W10 41(2) . . . . ?
O3 W11 O36 W10 56.3(13) . . . . ?
Cs3 W11 O36 W10 -135.1(15) 1_545 . . . ?
Cs5 W11 O36 W10 -81.9(12) 1_545 . . . ?
O37 W11 O36 Cs3 3.8(6) . . . 1_545 ?
O38 W11 O36 Cs3 105.3(4) . . . 1_545 ?
O32 W11 O36 Cs3 -95.1(4) . . . 1_545 ?
O33 W11 O36 Cs3 176.4(14) . . . 1_545 ?
O3 W11 O36 Cs3 -168.5(4) . . . 1_545 ?
Cs5 W11 O36 Cs3 53.3(4) 1_545 . . 1_545 ?
O35 W10 O36 W11 131.4(13) . . . . ?
O31 W10 O36 W11 -129.4(13) . . . . ?
O40 W10 O36 W11 29.6(13) . . . . ?
O30 W10 O36 W11 -40(2) . . . . ?
O2 W10 O36 W11 -56.2(13) . . . . ?
Cs3 W10 O36 W11 135.7(14) 1_545 . . . ?
O35 W10 O36 Cs3 -4.3(5) . . . 1_545 ?
O31 W10 O36 Cs3 94.8(4) . . . 1_545 ?
O40 W10 O36 Cs3 -106.1(4) . . . 1_545 ?
O30 W10 O36 Cs3 -175.4(12) . . . 1_545 ?
O2 W10 O36 Cs3 168.1(4) . . . 1_545 ?
O36 W11 O37 Cs2 -132.6(9) . . . 1_445 ?
O38 W11 O37 Cs2 137.1(9) . . . 1_445 ?
O32 W11 O37 Cs2 -37.8(10) . . . 1_445 ?
O33 W11 O37 Cs2 49.9(10) . . . 1_445 ?
O3 W11 O37 Cs2 6(3) . . . 1_445 ?
Cs3 W11 O37 Cs2 -128.7(11) 1_545 . . 1_445 ?
Cs5 W11 O37 Cs2 131.3(12) 1_545 . . 1_445 ?
O36 W11 O37 Cs3 -3.9(6) . . . 1_545 ?
O38 W11 O37 Cs3 -94.1(5) . . . 1_545 ?
O32 W11 O37 Cs3 90.9(5) . . . 1_545 ?
O33 W11 O37 Cs3 178.7(5) . . . 1_545 ?
O3 W11 O37 Cs3 135(2) . . . 1_545 ?
Cs5 W11 O37 Cs3 -100.0(6) 1_545 . . 1_545 ?
O36 W11 O37 Cs5 96.2(6) . . . 1_545 ?
O38 W11 O37 Cs5 5.9(6) . . . 1_545 ?
O32 W11 O37 Cs5 -169.1(5) . . . 1_545 ?
O33 W11 O37 Cs5 -81.3(6) . . . 1_545 ?
O3 W11 O37 Cs5 -125(2) . . . 1_545 ?
Cs3 W11 O37 Cs5 100.0(6) 1_545 . . 1_545 ?
O39 W12 O38 W11 -124.8(11) . . . . ?
O40 W12 O38 W11 -22.5(11) . . . . ?
O29 W12 O38 W11 71(2) . . . . ?
O34 W12 O38 W11 138.1(11) . . . . ?
O4 W12 O38 W11 65.2(11) . . . . ?
Cs5 W12 O38 W11 -129.0(12) 1_545 . . . ?
O39 W12 O38 Cs5 4.2(6) . . . 1_545 ?
O40 W12 O38 Cs5 106.5(4) . . . 1_545 ?
O29 W12 O38 Cs5 -160.4(13) . . . 1_545 ?
O34 W12 O38 Cs5 -92.9(4) . . . 1_545 ?
O4 W12 O38 Cs5 -165.8(4) . . . 1_545 ?
O37 W11 O38 W12 124.5(11) . . . . ?
O36 W11 O38 W12 23.1(11) . . . . ?
O32 W11 O38 W12 -70(2) . . . . ?
O33 W11 O38 W12 -138.0(11) . . . . ?
O3 W11 O38 W12 -64.3(11) . . . . ?
Cs3 W11 O38 W12 73.2(11) 1_545 . . . ?
Cs5 W11 O38 W12 130.0(12) 1_545 . . . ?
O37 W11 O38 Cs5 -5.4(6) . . . 1_545 ?
O36 W11 O38 Cs5 -106.9(4) . . . 1_545 ?
O32 W11 O38 Cs5 160.0(13) . . . 1_545 ?
O33 W11 O38 Cs5 92.0(4) . . . 1_545 ?
O3 W11 O38 Cs5 165.7(4) . . . 1_545 ?
Cs3 W11 O38 Cs5 -56.8(3) 1_545 . . 1_545 ?
O40 W12 O39 Cs6 59.7(17) . . . 1_545 ?
O38 W12 O39 Cs6 152.9(16) . . . 1_545 ?
O29 W12 O39 Cs6 -32.3(17) . . . 1_545 ?
O34 W12 O39 Cs6 -117.0(17) . . . 1_545 ?
O4 W12 O39 Cs6 -78(3) . . . 1_545 ?
Cs5 W12 O39 Cs6 157(2) 1_545 . . 1_545 ?
O40 W12 O39 Cs5 -97.4(5) . . . 1_545 ?
O38 W12 O39 Cs5 -4.2(6) . . . 1_545 ?
O29 W12 O39 Cs5 170.6(5) . . . 1_545 ?
O34 W12 O39 Cs5 85.8(5) . . . 1_545 ?
O4 W12 O39 Cs5 125(2) . . . 1_545 ?
O39 W12 O40 W10 125.9(11) . . . . ?
O38 W12 O40 W10 24.2(11) . . . . ?
O29 W12 O40 W10 -136.2(11) . . . . ?
O34 W12 O40 W10 -64(2) . . . . ?
O4 W12 O40 W10 -62.7(11) . . . . ?
Cs5 W12 O40 W10 74.0(11) 1_545 . . . ?
O35 W10 O40 W12 -126.5(11) . . . . ?
O31 W10 O40 W12 59(2) . . . . ?
O36 W10 O40 W12 -24.5(11) . . . . ?
O30 W10 O40 W12 136.7(11) . . . . ?
O2 W10 O40 W12 61.9(11) . . . . ?
Cs3 W10 O40 W12 -75.5(11) 1_545 . . . ?
W5 O19 Cs1 O7 -157.3(11) . . . 1_655 ?
Cs2 O19 Cs1 O7 49.5(5) . . . 1_655 ?
W5 O19 Cs1 O21 132.7(12) . . . 2_765 ?
Cs2 O19 Cs1 O21 -20.6(3) . . . 2_765 ?
W5 O19 Cs1 O23 -48.6(12) . . . 1_655 ?
Cs2 O19 Cs1 O23 158.1(3) . . . 1_655 ?
W5 O19 Cs1 O14 -102.9(12) . . . 1_655 ?
Cs2 O19 Cs1 O14 103.9(3) . . . 1_655 ?
W5 O19 Cs1 O13 91.1(12) . . . 2_765 ?
Cs2 O19 Cs1 O13 -62.1(4) . . . 2_765 ?
W5 O19 Cs1 O7 52.8(15) . . . 2_765 ?
Cs2 O19 Cs1 O7 -100.4(6) . . . 2_765 ?
W5 O19 Cs1 O1W -160.0(13) . . . 1_655 ?
Cs2 O19 Cs1 O1W 46.7(4) . . . 1_655 ?
W5 O19 Cs1 O4W 16.5(12) . . . 2_765 ?
Cs2 O19 Cs1 O4W -136.7(3) . . . 2_765 ?
W5 O19 Cs1 O10W 49.4(11) . . . . ?
Cs2 O19 Cs1 O10W -103.9(4) . . . . ?
W5 O19 Cs1 W2 -130.4(11) . . . 1_655 ?
Cs2 O19 Cs1 W2 76.3(3) . . . 1_655 ?
W5 O19 Cs1 W6 112.7(12) . . . 2_765 ?
Cs2 O19 Cs1 W6 -40.5(3) . . . 2_765 ?
W1 O5 Cs2 O21 39.8(13) . . . 2_765 ?
Cs6 O5 Cs2 O21 -140.9(7) . . . 2_765 ?
W1 O5 Cs2 O37 -163.5(5) . . . 1_665 ?
Cs6 O5 Cs2 O37 15.8(7) . . . 1_665 ?
W1 O5 Cs2 O1W -81.1(8) . . . 1_655 ?
Cs6 O5 Cs2 O1W 98.2(7) . . . 1_655 ?
W1 O5 Cs2 O5W 117.9(6) . . . . ?
Cs6 O5 Cs2 O5W -62.8(7) . . . . ?
W1 O5 Cs2 O11W 177.5(8) . . . . ?
Cs6 O5 Cs2 O11W -3.3(6) . . . . ?
W1 O5 Cs2 O19 -21.2(6) . . . . ?
Cs6 O5 Cs2 O19 158.0(6) . . . . ?
W1 O5 Cs2 O10W 46.9(6) . . . 2_765 ?
Cs6 O5 Cs2 O10W -133.8(6) . . . 2_765 ?
W1 O5 Cs2 O12 -2.4(5) . . . . ?
Cs6 O5 Cs2 O12 176.9(8) . . . . ?
Cs6 O5 Cs2 W1 179.3(11) . . . . ?
W1 O5 Cs2 W5 -13.4(5) . . . . ?
Cs6 O5 Cs2 W5 165.9(6) . . . . ?
W1 O5 Cs2 W6 61.2(8) . . . 2_765 ?
Cs6 O5 Cs2 W6 -119.5(5) . . . 2_765 ?
W5 O19 Cs2 O21 -143.6(7) . . . 2_765 ?
Cs1 O19 Cs2 O21 21.3(4) . . . 2_765 ?
W5 O19 Cs2 O5 20.1(6) . . . . ?
Cs1 O19 Cs2 O5 -175.0(4) . . . . ?
W5 O19 Cs2 O37 157.5(5) . . . 1_665 ?
Cs1 O19 Cs2 O37 -37.6(5) . . . 1_665 ?
W5 O19 Cs2 O1W 144.8(8) . . . 1_655 ?
Cs1 O19 Cs2 O1W -50.3(5) . . . 1_655 ?
W5 O19 Cs2 O5W -93.1(7) . . . . ?
Cs1 O19 Cs2 O5W 71.9(5) . . . . ?
W5 O19 Cs2 O11W 47.8(10) . . . . ?
Cs1 O19 Cs2 O11W -147.3(6) . . . . ?
W5 O19 Cs2 O10W -65.0(6) . . . 2_765 ?
Cs1 O19 Cs2 O10W 100.0(4) . . . 2_765 ?
W5 O19 Cs2 O12 1.0(5) . . . . ?
Cs1 O19 Cs2 O12 165.9(6) . . . . ?
W5 O19 Cs2 W1 11.6(5) . . . . ?
Cs1 O19 Cs2 W1 176.5(4) . . . . ?
Cs1 O19 Cs2 W5 164.9(8) . . . . ?
W5 O19 Cs2 W6 -128.4(6) . . . 2_765 ?
Cs1 O19 Cs2 W6 36.5(3) . . . 2_765 ?
W1 O12 Cs2 O21 -164.6(4) . . . 2_765 ?
W5 O12 Cs2 O21 37.4(6) . . . 2_765 ?
W1 O12 Cs2 O5 2.0(4) . . . . ?
W5 O12 Cs2 O5 -156.0(7) . . . . ?
W1 O12 Cs2 O37 65.9(10) . . . 1_665 ?
W5 O12 Cs2 O37 -92.1(10) . . . 1_665 ?
W1 O12 Cs2 O1W 125.1(6) . . . 1_655 ?
W5 O12 Cs2 O1W -33.0(6) . . . 1_655 ?
W1 O12 Cs2 O5W -76.4(5) . . . . ?
W5 O12 Cs2 O5W 125.6(4) . . . . ?
W1 O12 Cs2 O11W 1.9(6) . . . . ?
W5 O12 Cs2 O11W -156.1(5) . . . . ?
W1 O12 Cs2 O19 157.2(7) . . . . ?
W5 O12 Cs2 O19 -0.8(4) . . . . ?
W1 O12 Cs2 O10W -115.1(5) . . . 2_765 ?
W5 O12 Cs2 O10W 86.9(5) . . . 2_765 ?
W5 O12 Cs2 W1 -158.0(8) . . . . ?
W1 O12 Cs2 W5 158.0(8) . . . . ?
W1 O12 Cs2 W6 -147.9(3) . . . 2_765 ?
W5 O12 Cs2 W6 54.1(5) . . . 2_765 ?
O5 W1 Cs2 O21 -161.5(7) . . . 2_765 ?
O12 W1 Cs2 O21 22.5(6) . . . 2_765 ?
O11 W1 Cs2 O21 102.2(5) . . . 2_765 ?
O10 W1 Cs2 O21 -157.0(7) . . . 2_765 ?
O6 W1 Cs2 O21 -64.1(5) . . . 2_765 ?
O1 W1 Cs2 O21 6.7(5) . . . 2_765 ?
Cs6 W1 Cs2 O21 -161.9(3) . . . 2_765 ?
O12 W1 Cs2 O5 -176.0(8) . . . . ?
O11 W1 Cs2 O5 -96.3(7) . . . . ?
O10 W1 Cs2 O5 4.5(9) . . . . ?
O6 W1 Cs2 O5 97.4(7) . . . . ?
O1 W1 Cs2 O5 168.1(7) . . . . ?
Cs6 W1 Cs2 O5 -0.4(6) . . . . ?
O5 W1 Cs2 O37 23.4(7) . . . 1_665 ?
O12 W1 Cs2 O37 -152.6(6) . . . 1_665 ?
O11 W1 Cs2 O37 -72.9(5) . . . 1_665 ?
O10 W1 Cs2 O37 27.9(7) . . . 1_665 ?
O6 W1 Cs2 O37 120.8(4) . . . 1_665 ?
O1 W1 Cs2 O37 -168.4(5) . . . 1_665 ?
Cs6 W1 Cs2 O37 23.0(3) . . . 1_665 ?
O5 W1 Cs2 O1W 112.2(8) . . . 1_655 ?
O12 W1 Cs2 O1W -63.8(6) . . . 1_655 ?
O11 W1 Cs2 O1W 15.9(6) . . . 1_655 ?
O10 W1 Cs2 O1W 116.7(8) . . . 1_655 ?
O6 W1 Cs2 O1W -150.4(5) . . . 1_655 ?
O1 W1 Cs2 O1W -79.6(6) . . . 1_655 ?
Cs6 W1 Cs2 O1W 111.8(4) . . . 1_655 ?
O5 W1 Cs2 O5W -68.0(7) . . . . ?
O12 W1 Cs2 O5W 116.0(5) . . . . ?
O11 W1 Cs2 O5W -164.3(4) . . . . ?
O10 W1 Cs2 O5W -63.5(7) . . . . ?
O6 W1 Cs2 O5W 29.3(4) . . . . ?
O1 W1 Cs2 O5W 100.1(5) . . . . ?
Cs6 W1 Cs2 O5W -68.4(3) . . . . ?
O5 W1 Cs2 O11W -2.1(7) . . . . ?
O12 W1 Cs2 O11W -178.1(6) . . . . ?
O11 W1 Cs2 O11W -98.4(5) . . . . ?
O10 W1 Cs2 O11W 2.4(7) . . . . ?
O6 W1 Cs2 O11W 95.2(4) . . . . ?
O1 W1 Cs2 O11W 166.0(5) . . . . ?
Cs6 W1 Cs2 O11W -2.5(3) . . . . ?
O5 W1 Cs2 O19 158.2(7) . . . . ?
O12 W1 Cs2 O19 -17.8(5) . . . . ?
O11 W1 Cs2 O19 61.9(4) . . . . ?
O10 W1 Cs2 O19 162.7(7) . . . . ?
O6 W1 Cs2 O19 -104.5(4) . . . . ?
O1 W1 Cs2 O19 -33.7(5) . . . . ?
Cs6 W1 Cs2 O19 157.8(2) . . . . ?
O5 W1 Cs2 O10W -130.1(7) . . . 2_765 ?
O12 W1 Cs2 O10W 53.9(5) . . . 2_765 ?
O11 W1 Cs2 O10W 133.6(4) . . . 2_765 ?
O10 W1 Cs2 O10W -125.6(7) . . . 2_765 ?
O6 W1 Cs2 O10W -32.7(4) . . . 2_765 ?
O1 W1 Cs2 O10W 38.1(5) . . . 2_765 ?
Cs6 W1 Cs2 O10W -130.5(2) . . . 2_765 ?
O5 W1 Cs2 O12 176.0(8) . . . . ?
O11 W1 Cs2 O12 79.7(6) . . . . ?
O10 W1 Cs2 O12 -179.5(8) . . . . ?
O6 W1 Cs2 O12 -86.7(5) . . . . ?
O1 W1 Cs2 O12 -15.9(6) . . . . ?
Cs6 W1 Cs2 O12 175.6(5) . . . . ?
O5 W1 Cs2 W5 163.7(6) . . . . ?
O12 W1 Cs2 W5 -12.3(5) . . . . ?
O11 W1 Cs2 W5 67.4(3) . . . . ?
O10 W1 Cs2 W5 168.2(7) . . . . ?
O6 W1 Cs2 W5 -98.9(3) . . . . ?
O1 W1 Cs2 W5 -28.1(4) . . . . ?
Cs6 W1 Cs2 W5 163.33(4) . . . . ?
O5 W1 Cs2 W6 -141.1(6) . . . 2_765 ?
O12 W1 Cs2 W6 42.9(5) . . . 2_765 ?
O11 W1 Cs2 W6 122.5(3) . . . 2_765 ?
O10 W1 Cs2 W6 -136.6(7) . . . 2_765 ?
O6 W1 Cs2 W6 -43.8(3) . . . 2_765 ?
O1 W1 Cs2 W6 27.0(4) . . . 2_765 ?
Cs6 W1 Cs2 W6 -141.53(5) . . . 2_765 ?
O19 W5 Cs2 O21 35.0(7) . . . 2_765 ?
O18 W5 Cs2 O21 135.7(4) . . . 2_765 ?
O30 W5 Cs2 O21 36.3(7) . . . 2_765 ?
O20 W5 Cs2 O21 -63.1(4) . . . 2_765 ?
O12 W5 Cs2 O21 -146.7(5) . . . 2_765 ?
O2 W5 Cs2 O21 -132.8(5) . . . 2_765 ?
O19 W5 Cs2 O5 -159.4(7) . . . . ?
O18 W5 Cs2 O5 -58.7(4) . . . . ?
O30 W5 Cs2 O5 -158.1(7) . . . . ?
O20 W5 Cs2 O5 102.5(4) . . . . ?
O12 W5 Cs2 O5 18.9(5) . . . . ?
O2 W5 Cs2 O5 32.8(5) . . . . ?
O19 W5 Cs2 O37 -34.8(8) . . . 1_665 ?
O18 W5 Cs2 O37 65.9(6) . . . 1_665 ?
O30 W5 Cs2 O37 -33.5(8) . . . 1_665 ?
O20 W5 Cs2 O37 -132.9(6) . . . 1_665 ?
O12 W5 Cs2 O37 143.5(7) . . . 1_665 ?
O2 W5 Cs2 O37 157.4(7) . . . 1_665 ?
O19 W5 Cs2 O1W -30.9(7) . . . 1_655 ?
O18 W5 Cs2 O1W 69.8(5) . . . 1_655 ?
O30 W5 Cs2 O1W -29.5(8) . . . 1_655 ?
O20 W5 Cs2 O1W -128.9(5) . . . 1_655 ?
O12 W5 Cs2 O1W 147.5(6) . . . 1_655 ?
O2 W5 Cs2 O1W 161.4(6) . . . 1_655 ?
O19 W5 Cs2 O5W 109.0(7) . . . . ?
O18 W5 Cs2 O5W -150.3(5) . . . . ?
O30 W5 Cs2 O5W 110.4(8) . . . . ?
O20 W5 Cs2 O5W 10.9(5) . . . . ?
O12 W5 Cs2 O5W -72.6(6) . . . . ?
O2 W5 Cs2 O5W -58.8(6) . . . . ?
O19 W5 Cs2 O11W -148.2(7) . . . . ?
O18 W5 Cs2 O11W -47.5(5) . . . . ?
O30 W5 Cs2 O11W -146.9(8) . . . . ?
O20 W5 Cs2 O11W 113.7(5) . . . . ?
O12 W5 Cs2 O11W 30.1(6) . . . . ?
O2 W5 Cs2 O11W 44.0(6) . . . . ?
O18 W5 Cs2 O19 100.7(7) . . . . ?
O30 W5 Cs2 O19 1.3(9) . . . . ?
O20 W5 Cs2 O19 -98.1(7) . . . . ?
O12 W5 Cs2 O19 178.3(8) . . . . ?
O2 W5 Cs2 O19 -167.8(8) . . . . ?
O19 W5 Cs2 O10W 104.8(7) . . . 2_765 ?
O18 W5 Cs2 O10W -154.5(4) . . . 2_765 ?
O30 W5 Cs2 O10W 106.2(7) . . . 2_765 ?
O20 W5 Cs2 O10W 6.7(4) . . . 2_765 ?
O12 W5 Cs2 O10W -76.8(5) . . . 2_765 ?
O2 W5 Cs2 O10W -63.0(5) . . . 2_765 ?
O19 W5 Cs2 O12 -178.3(8) . . . . ?
O18 W5 Cs2 O12 -77.6(6) . . . . ?
O30 W5 Cs2 O12 -177.0(8) . . . . ?
O20 W5 Cs2 O12 83.6(6) . . . . ?
O2 W5 Cs2 O12 13.9(7) . . . . ?
O19 W5 Cs2 W1 -166.0(6) . . . . ?
O18 W5 Cs2 W1 -65.3(3) . . . . ?
O30 W5 Cs2 W1 -164.6(7) . . . . ?
O20 W5 Cs2 W1 95.9(3) . . . . ?
O12 W5 Cs2 W1 12.4(5) . . . . ?
O2 W5 Cs2 W1 26.3(5) . . . . ?
O19 W5 Cs2 W6 50.7(6) . . . 2_765 ?
O18 W5 Cs2 W6 151.5(3) . . . 2_765 ?
O30 W5 Cs2 W6 52.1(7) . . . 2_765 ?
O20 W5 Cs2 W6 -47.3(3) . . . 2_765 ?
O12 W5 Cs2 W6 -130.9(5) . . . 2_765 ?
O2 W5 Cs2 W6 -117.0(5) . . . 2_765 ?
W2 O7 Cs3 O35 54.1(10) . . . 1_565 ?
Cs1 O7 Cs3 O35 -169.7(3) 1_455 . . 1_565 ?
Cs1 O7 Cs3 O35 -68.4(4) 2_765 . . 1_565 ?
W2 O7 Cs3 O37 -66.9(9) . . . 1_565 ?
Cs1 O7 Cs3 O37 69.3(4) 1_455 . . 1_565 ?
Cs1 O7 Cs3 O37 170.6(3) 2_765 . . 1_565 ?
W2 O7 Cs3 O36 -15.8(13) . . . 1_565 ?
Cs1 O7 Cs3 O36 120.5(6) 1_455 . . 1_565 ?
Cs1 O7 Cs3 O36 -138.3(5) 2_765 . . 1_565 ?
W2 O7 Cs3 O9W 4.1(8) . . . . ?
Cs1 O7 Cs3 O9W 140.3(4) 1_455 . . . ?
Cs1 O7 Cs3 O9W -118.5(4) 2_765 . . . ?
W2 O7 Cs3 O23 125.5(9) . . . 2_665 ?
Cs1 O7 Cs3 O23 -98.3(4) 1_455 . . 2_665 ?
Cs1 O7 Cs3 O23 2.9(3) 2_765 . . 2_665 ?
W2 O7 Cs3 O21 -135.8(9) . . . 2_665 ?
Cs1 O7 Cs3 O21 0.5(3) 1_455 . . 2_665 ?
Cs1 O7 Cs3 O21 101.7(3) 2_765 . . 2_665 ?
W2 O7 Cs3 O22 176.0(8) . . . 2_665 ?
Cs1 O7 Cs3 O22 -47.8(3) 1_455 . . 2_665 ?
Cs1 O7 Cs3 O22 53.5(3) 2_765 . . 2_665 ?
W2 O7 Cs3 O2W -175.3(5) . . . . ?
Cs1 O7 Cs3 O2W -39.1(6) 1_455 . . . ?
Cs1 O7 Cs3 O2W 62.1(5) 2_765 . . . ?
W2 O7 Cs3 O4W 67.6(8) . . . . ?
Cs1 O7 Cs3 O4W -156.2(5) 1_455 . . . ?
Cs1 O7 Cs3 O4W -55.0(3) 2_765 . . . ?
W2 O7 Cs3 W10 34.4(11) . . . 1_565 ?
Cs1 O7 Cs3 W10 170.57(8) 1_455 . . 1_565 ?
Cs1 O7 Cs3 W10 -88.2(4) 2_765 . . 1_565 ?
W2 O7 Cs3 W11 -52.2(10) . . . 1_565 ?
Cs1 O7 Cs3 W11 84.0(4) 1_455 . . 1_565 ?
Cs1 O7 Cs3 W11 -174.77(6) 2_765 . . 1_565 ?
W4 O17 Cs4 O9 122.5(13) . . . 1_655 ?
W4 O17 Cs4 O16 -145.2(13) . . . 2_766 ?
W4 O17 Cs4 O6W 73.9(14) . . . . ?
W4 O17 Cs4 O25 20.1(14) . . . 1_655 ?
W4 O17 Cs4 O14W -30.4(16) . . . 2_766 ?
W4 O17 Cs4 O9 -119.2(12) . . . 2_766 ?
W4 O17 Cs4 O15 68.5(14) . . . 1_655 ?
W4 O17 Cs4 O27 170.1(14) . . . 2_766 ?
W4 O17 Cs4 W3 -125.4(13) . . . 2_766 ?
W4 O17 Cs4 W9 -165.2(14) . . . 2_766 ?
W4 O17 Cs4 W3 97.3(13) . . . 1_655 ?
W3 O9 Cs5 O14W -117.6(8) . . . . ?
Cs4 O9 Cs5 O14W 110.9(6) 1_455 . . . ?
Cs4 O9 Cs5 O14W -5.7(5) 2_766 . . . ?
W3 O9 Cs5 O9W -24.0(7) . . . . ?
Cs4 O9 Cs5 O9W -155.6(4) 1_455 . . . ?
Cs4 O9 Cs5 O9W 87.9(4) 2_766 . . . ?
W3 O9 Cs5 O27 169.4(8) . . . 2_666 ?
Cs4 O9 Cs5 O27 37.8(4) 1_455 . . 2_666 ?
Cs4 O9 Cs5 O27 -78.7(5) 2_766 . . 2_666 ?
W3 O9 Cs5 O13W -171.5(6) . . . . ?
Cs4 O9 Cs5 O13W 57.0(7) 1_455 . . . ?
Cs4 O9 Cs5 O13W -59.6(7) 2_766 . . . ?
W3 O9 Cs5 O37 54.5(9) . . . 1_565 ?
Cs4 O9 Cs5 O37 -77.0(6) 1_455 . . 1_565 ?
Cs4 O9 Cs5 O37 166.4(4) 2_766 . . 1_565 ?
W3 O9 Cs5 O38 -79.9(12) . . . 1_565 ?
Cs4 O9 Cs5 O38 148.5(8) 1_455 . . 1_565 ?
Cs4 O9 Cs5 O38 32.0(12) 2_766 . . 1_565 ?
W3 O9 Cs5 O1W 56.8(7) . . . . ?
Cs4 O9 Cs5 O1W -74.8(5) 1_455 . . . ?
Cs4 O9 Cs5 O1W 168.7(6) 2_766 . . . ?
W3 O9 Cs5 O39 -80.7(7) . . . 1_565 ?
Cs4 O9 Cs5 O39 147.8(4) 1_455 . . 1_565 ?
Cs4 O9 Cs5 O39 31.3(5) 2_766 . . 1_565 ?
W3 O9 Cs5 O8 18.9(5) . . . . ?
Cs4 O9 Cs5 O8 -112.7(6) 1_455 . . . ?
Cs4 O9 Cs5 O8 130.8(6) 2_766 . . . ?
W3 O9 Cs5 W11 34.0(15) . . . 1_565 ?
Cs4 O9 Cs5 W11 -97.5(9) 1_455 . . 1_565 ?
Cs4 O9 Cs5 W11 146.0(7) 2_766 . . 1_565 ?
Cs4 O9 Cs5 W3 -131.6(9) 1_455 . . . ?
Cs4 O9 Cs5 W3 111.9(8) 2_766 . . . ?
W3 O8 Cs5 O14W 20.8(6) . . . . ?
W2 O8 Cs5 O14W -121.4(9) . . . . ?
W3 O8 Cs5 O9W 113.7(5) . . . . ?
W2 O8 Cs5 O9W -28.4(8) . . . . ?
W3 O8 Cs5 O27 -41.9(5) . . . 2_666 ?
W2 O8 Cs5 O27 176.0(8) . . . 2_666 ?
W3 O8 Cs5 O13W -67(2) . . . . ?
W2 O8 Cs5 O13W 151(2) . . . . ?
W3 O8 Cs5 O9 -15.5(4) . . . . ?
W2 O8 Cs5 O9 -157.6(10) . . . . ?
W3 O8 Cs5 O37 -174.8(4) . . . 1_565 ?
W2 O8 Cs5 O37 43.0(9) . . . 1_565 ?
W3 O8 Cs5 O38 139.1(4) . . . 1_565 ?
W2 O8 Cs5 O38 -3.0(10) . . . 1_565 ?
W3 O8 Cs5 O1W -138.1(8) . . . . ?
W2 O8 Cs5 O1W 79.8(10) . . . . ?
W3 O8 Cs5 O39 85.7(4) . . . 1_565 ?
W2 O8 Cs5 O39 -56.4(9) . . . 1_565 ?
W3 O8 Cs5 W11 168.8(3) . . . 1_565 ?
W2 O8 Cs5 W11 26.7(9) . . . 1_565 ?
W2 O8 Cs5 W3 -142.1(11) . . . . ?
O9 W3 Cs5 O14W 53.4(8) . . . . ?
O16 W3 Cs5 O14W 10.4(7) . . . . ?
O15 W3 Cs5 O14W 130.1(6) . . . . ?
O10 W3 Cs5 O14W -62.8(6) . . . . ?
O8 W3 Cs5 O14W -158.0(6) . . . . ?
O1 W3 Cs5 O14W -122.7(6) . . . . ?
Cs4 W3 Cs5 O14W 8.9(4) 2_766 . . . ?
Cs4 W3 Cs5 O14W 85.0(4) 1_455 . . . ?
O9 W3 Cs5 O9W 155.1(7) . . . . ?
O16 W3 Cs5 O9W 112.0(6) . . . . ?
O15 W3 Cs5 O9W -128.2(5) . . . . ?
O10 W3 Cs5 O9W 38.9(5) . . . . ?
O8 W3 Cs5 O9W -56.4(5) . . . . ?
O1 W3 Cs5 O9W -21.1(4) . . . . ?
Cs4 W3 Cs5 O9W 110.6(3) 2_766 . . . ?
Cs4 W3 Cs5 O9W -173.3(3) 1_455 . . . ?
O9 W3 Cs5 O27 -9.4(7) . . . 2_666 ?
O16 W3 Cs5 O27 -52.4(6) . . . 2_666 ?
O15 W3 Cs5 O27 67.3(5) . . . 2_666 ?
O10 W3 Cs5 O27 -125.6(5) . . . 2_666 ?
O8 W3 Cs5 O27 139.2(5) . . . 2_666 ?
O1 W3 Cs5 O27 174.5(4) . . . 2_666 ?
Cs4 W3 Cs5 O27 -53.9(3) 2_766 . . 2_666 ?
Cs4 W3 Cs5 O27 22.2(3) 1_455 . . 2_666 ?
O9 W3 Cs5 O13W 12.9(9) . . . . ?
O16 W3 Cs5 O13W -30.1(9) . . . . ?
O15 W3 Cs5 O13W 89.6(8) . . . . ?
O10 W3 Cs5 O13W -103.3(8) . . . . ?
O8 W3 Cs5 O13W 161.5(8) . . . . ?
O1 W3 Cs5 O13W -163.2(8) . . . . ?
Cs4 W3 Cs5 O13W -31.6(7) 2_766 . . . ?
Cs4 W3 Cs5 O13W 44.5(7) 1_455 . . . ?
O16 W3 Cs5 O9 -43.0(8) . . . . ?
O15 W3 Cs5 O9 76.7(8) . . . . ?
O10 W3 Cs5 O9 -116.2(8) . . . . ?
O8 W3 Cs5 O9 148.6(8) . . . . ?
O1 W3 Cs5 O9 -176.1(7) . . . . ?
Cs4 W3 Cs5 O9 -44.5(6) 2_766 . . . ?
Cs4 W3 Cs5 O9 31.6(6) 1_455 . . . ?
O9 W3 Cs5 O37 -142.1(7) . . . 1_565 ?
O16 W3 Cs5 O37 174.8(6) . . . 1_565 ?
O15 W3 Cs5 O37 -65.4(5) . . . 1_565 ?
O10 W3 Cs5 O37 101.7(5) . . . 1_565 ?
O8 W3 Cs5 O37 6.4(5) . . . 1_565 ?
O1 W3 Cs5 O37 41.7(4) . . . 1_565 ?
Cs4 W3 Cs5 O37 173.4(3) 2_766 . . 1_565 ?
Cs4 W3 Cs5 O37 -110.5(3) 1_455 . . 1_565 ?
O9 W3 Cs5 O38 142.5(8) . . . 1_565 ?
O16 W3 Cs5 O38 99.4(7) . . . 1_565 ?
O15 W3 Cs5 O38 -140.9(6) . . . 1_565 ?
O10 W3 Cs5 O38 26.3(6) . . . 1_565 ?
O8 W3 Cs5 O38 -69.0(6) . . . 1_565 ?
O1 W3 Cs5 O38 -33.7(6) . . . 1_565 ?
Cs4 W3 Cs5 O38 98.0(4) 2_766 . . 1_565 ?
Cs4 W3 Cs5 O38 174.0(4) 1_455 . . 1_565 ?
O9 W3 Cs5 O1W -117.4(8) . . . . ?
O16 W3 Cs5 O1W -160.5(7) . . . . ?
O15 W3 Cs5 O1W -40.8(6) . . . . ?
O10 W3 Cs5 O1W 126.4(6) . . . . ?
O8 W3 Cs5 O1W 31.1(6) . . . . ?
O1 W3 Cs5 O1W 66.4(6) . . . . ?
Cs4 W3 Cs5 O1W -161.9(4) 2_766 . . . ?
Cs4 W3 Cs5 O1W -85.8(4) 1_455 . . . ?
O9 W3 Cs5 O39 107.3(7) . . . 1_565 ?
O16 W3 Cs5 O39 64.3(6) . . . 1_565 ?
O15 W3 Cs5 O39 -176.0(5) . . . 1_565 ?
O10 W3 Cs5 O39 -8.9(5) . . . 1_565 ?
O8 W3 Cs5 O39 -104.1(5) . . . 1_565 ?
O1 W3 Cs5 O39 -68.8(4) . . . 1_565 ?
Cs4 W3 Cs5 O39 62.8(3) 2_766 . . 1_565 ?
Cs4 W3 Cs5 O39 138.9(3) 1_455 . . 1_565 ?
O9 W3 Cs5 O8 -148.6(8) . . . . ?
O16 W3 Cs5 O8 168.4(7) . . . . ?
O15 W3 Cs5 O8 -71.9(6) . . . . ?
O10 W3 Cs5 O8 95.2(6) . . . . ?
O1 W3 Cs5 O8 35.3(5) . . . . ?
Cs4 W3 Cs5 O8 167.0(4) 2_766 . . . ?
Cs4 W3 Cs5 O8 -117.0(4) 1_455 . . . ?
O9 W3 Cs5 W11 -165.9(6) . . . 1_565 ?
O16 W3 Cs5 W11 151.1(6) . . . 1_565 ?
O15 W3 Cs5 W11 -89.2(4) . . . 1_565 ?
O10 W3 Cs5 W11 77.9(4) . . . 1_565 ?
O8 W3 Cs5 W11 -17.3(4) . . . 1_565 ?
O1 W3 Cs5 W11 18.0(4) . . . 1_565 ?
Cs4 W3 Cs5 W11 149.66(8) 2_766 . . 1_565 ?
Cs4 W3 Cs5 W11 -134.27(8) 1_455 . . 1_565 ?
W1 O5 Cs6 O39 -83.1(7) . . . 1_565 ?
Cs2 O5 Cs6 O39 97.7(6) . . . 1_565 ?
W1 O5 Cs6 O3W 79.0(9) . . . . ?
Cs2 O5 Cs6 O3W -100.3(7) . . . . ?
W1 O5 Cs6 O3W -162.5(6) . . . 2_776 ?
Cs2 O5 Cs6 O3W 18.2(9) . . . 2_776 ?
W1 O5 Cs6 O14W -6.5(8) . . . . ?
Cs2 O5 Cs6 O14W 174.2(6) . . . . ?
W1 O5 Cs6 O16W 84.2(8) . . . 2_766 ?
Cs2 O5 Cs6 O16W -95.0(9) . . . 2_766 ?
W1 O5 Cs6 O11W -177.5(9) . . . . ?
Cs2 O5 Cs6 O11W 3.2(5) . . . . ?
W1 O5 Cs6 O10 -2.3(5) . . . . ?
Cs2 O5 Cs6 O10 178.4(8) . . . . ?
W1 O5 Cs6 O15W 144.0(7) . . . 2_776 ?
Cs2 O5 Cs6 O15W -35.2(8) . . . 2_776 ?
W1 O5 Cs6 O8W -121.1(7) . . . . ?
Cs2 O5 Cs6 O8W 59.7(6) . . . . ?
W1 O5 Cs6 O15W -32.7(19) . . . . ?
Cs2 O5 Cs6 O15W 148.0(15) . . . . ?
Cs2 O5 Cs6 W1 -179.3(12) . . . . ?
W3 O10 Cs6 O39 -54.6(10) . . . 1_565 ?
W1 O10 Cs6 O39 119.7(5) . . . 1_565 ?
W3 O10 Cs6 O5 -172.4(12) . . . . ?
W1 O10 Cs6 O5 1.9(4) . . . . ?
W3 O10 Cs6 O3W 57.6(11) . . . . ?
W1 O10 Cs6 O3W -128.1(5) . . . . ?
W3 O10 Cs6 O3W -84.5(19) . . . 2_776 ?
W1 O10 Cs6 O3W 89.8(16) . . . 2_776 ?
W3 O10 Cs6 O14W 3.6(10) . . . . ?
W1 O10 Cs6 O14W 178.0(6) . . . . ?
W3 O10 Cs6 O16W 118.7(12) . . . 2_766 ?
W1 O10 Cs6 O16W -67.0(7) . . . 2_766 ?
W3 O10 Cs6 O11W -168.6(10) . . . . ?
W1 O10 Cs6 O11W 5.8(5) . . . . ?
W3 O10 Cs6 O15W 134.3(11) . . . 2_776 ?
W1 O10 Cs6 O15W -51.4(9) . . . 2_776 ?
W3 O10 Cs6 O8W -122.3(10) . . . . ?
W1 O10 Cs6 O8W 52.0(5) . . . . ?
W3 O10 Cs6 O15W -1.6(12) . . . . ?
W1 O10 Cs6 O15W 172.8(6) . . . . ?
W3 O10 Cs6 W1 -174.3(14) . . . . ?
O5 W1 Cs6 O39 107.7(7) . . . 1_565 ?
O12 W1 Cs6 O39 114.6(7) . . . 1_565 ?
O11 W1 Cs6 O39 -152.6(5) . . . 1_565 ?
O10 W1 Cs6 O39 -68.5(5) . . . 1_565 ?
O6 W1 Cs6 O39 12.5(4) . . . 1_565 ?
O1 W1 Cs6 O39 -62.5(5) . . . 1_565 ?
Cs2 W1 Cs6 O39 108.1(3) . . . 1_565 ?
O12 W1 Cs6 O5 6.9(9) . . . . ?
O11 W1 Cs6 O5 99.8(7) . . . . ?
O10 W1 Cs6 O5 -176.1(8) . . . . ?
O6 W1 Cs6 O5 -95.1(7) . . . . ?
O1 W1 Cs6 O5 -170.2(7) . . . . ?
Cs2 W1 Cs6 O5 0.4(6) . . . . ?
O5 W1 Cs6 O3W -118.7(8) . . . . ?
O12 W1 Cs6 O3W -111.8(8) . . . . ?
O11 W1 Cs6 O3W -18.9(6) . . . . ?
O10 W1 Cs6 O3W 65.2(6) . . . . ?
O6 W1 Cs6 O3W 146.2(6) . . . . ?
O1 W1 Cs6 O3W 71.2(6) . . . . ?
Cs2 W1 Cs6 O3W -118.3(5) . . . . ?
O5 W1 Cs6 O3W 27.0(10) . . . 2_776 ?
O12 W1 Cs6 O3W 33.9(10) . . . 2_776 ?
O11 W1 Cs6 O3W 126.8(8) . . . 2_776 ?
O10 W1 Cs6 O3W -149.1(8) . . . 2_776 ?
O6 W1 Cs6 O3W -68.1(8) . . . 2_776 ?
O1 W1 Cs6 O3W -143.1(8) . . . 2_776 ?
Cs2 W1 Cs6 O3W 27.4(7) . . . 2_776 ?
O5 W1 Cs6 O14W 174.2(7) . . . . ?
O12 W1 Cs6 O14W -178.9(8) . . . . ?
O11 W1 Cs6 O14W -86.0(5) . . . . ?
O10 W1 Cs6 O14W -1.9(6) . . . . ?
O6 W1 Cs6 O14W 79.1(5) . . . . ?
O1 W1 Cs6 O14W 4.1(5) . . . . ?
Cs2 W1 Cs6 O14W 174.6(4) . . . . ?
O5 W1 Cs6 O16W -83.4(9) . . . 2_766 ?
O12 W1 Cs6 O16W -76.5(9) . . . 2_766 ?
O11 W1 Cs6 O16W 16.4(7) . . . 2_766 ?
O10 W1 Cs6 O16W 100.5(8) . . . 2_766 ?
O6 W1 Cs6 O16W -178.5(7) . . . 2_766 ?
O1 W1 Cs6 O16W 106.5(7) . . . 2_766 ?
Cs2 W1 Cs6 O16W -83.0(6) . . . 2_766 ?
O5 W1 Cs6 O11W 2.0(7) . . . . ?
O12 W1 Cs6 O11W 8.9(7) . . . . ?
O11 W1 Cs6 O11W 101.8(5) . . . . ?
O10 W1 Cs6 O11W -174.1(6) . . . . ?
O6 W1 Cs6 O11W -93.1(4) . . . . ?
O1 W1 Cs6 O11W -168.1(5) . . . . ?
Cs2 W1 Cs6 O11W 2.4(3) . . . . ?
O5 W1 Cs6 O10 176.1(8) . . . . ?
O12 W1 Cs6 O10 -177.0(8) . . . . ?
O11 W1 Cs6 O10 -84.1(6) . . . . ?
O6 W1 Cs6 O10 81.0(6) . . . . ?
O1 W1 Cs6 O10 6.0(6) . . . . ?
Cs2 W1 Cs6 O10 176.5(5) . . . . ?
O5 W1 Cs6 O15W -40.5(8) . . . 2_776 ?
O12 W1 Cs6 O15W -33.6(8) . . . 2_776 ?
O11 W1 Cs6 O15W 59.3(6) . . . 2_776 ?
O10 W1 Cs6 O15W 143.4(7) . . . 2_776 ?
O6 W1 Cs6 O15W -135.7(6) . . . 2_776 ?
O1 W1 Cs6 O15W 149.3(6) . . . 2_776 ?
Cs2 W1 Cs6 O15W -40.1(5) . . . 2_776 ?
O5 W1 Cs6 O8W 51.3(7) . . . . ?
O12 W1 Cs6 O8W 58.2(7) . . . . ?
O11 W1 Cs6 O8W 151.1(4) . . . . ?
O10 W1 Cs6 O8W -124.8(5) . . . . ?
O6 W1 Cs6 O8W -43.8(4) . . . . ?
O1 W1 Cs6 O8W -118.8(4) . . . . ?
Cs2 W1 Cs6 O8W 51.7(2) . . . . ?
O5 W1 Cs6 O15W 165.2(10) . . . . ?
O12 W1 Cs6 O15W 172.1(10) . . . . ?
O11 W1 Cs6 O15W -95.0(8) . . . . ?
O10 W1 Cs6 O15W -10.9(8) . . . . ?
O6 W1 Cs6 O15W 70.1(8) . . . . ?
O1 W1 Cs6 O15W -4.9(8) . . . . ?
Cs2 W1 Cs6 O15W 165.6(7) . . . . ?
W10 O35 Na1 O4W 151.6(11) . . . 1_545 ?
Cs3 O35 Na1 O4W -6.6(5) 1_545 . . 1_545 ?
W10 O35 Na1 O7W -46.9(11) . . . . ?
Cs3 O35 Na1 O7W 154.9(5) 1_545 . . . ?
W10 O35 Na1 O5W -2(3) . . . 1_545 ?
Cs3 O35 Na1 O5W -160.2(16) 1_545 . . 1_545 ?
W10 O35 Na1 O7W -129.0(11) . . . 2_755 ?
Cs3 O35 Na1 O7W 72.8(4) 1_545 . . 2_755 ?
W10 O35 Na1 O8W 62.8(11) . . . 1_545 ?
Cs3 O35 Na1 O8W -95.4(5) 1_545 . . 1_545 ?
W10 O35 Na1 Na1 -89.4(11) . . . 2_755 ?
Cs3 O35 Na1 Na1 112.5(4) 1_545 . . 2_755 ?
W10 O35 Na1 Cs3 158.2(13) . . . 1_545 ?
W10 O35 Na1 Cs2 93.5(11) . . . 1_545 ?
Cs3 O35 Na1 Cs2 -64.7(7) 1_545 . . 1_545 ?
O14W Cs5 O1W Cs2 148.8(6) . . . 1_455 ?
O9W Cs5 O1W Cs2 -122.2(6) . . . 1_455 ?
O27 Cs5 O1W Cs2 85.1(6) 2_666 . . 1_455 ?
O13W Cs5 O1W Cs2 13.9(9) . . . 1_455 ?
O9 Cs5 O1W Cs2 141.6(6) . . . 1_455 ?
O37 Cs5 O1W Cs2 -39.8(4) 1_565 . . 1_455 ?
O38 Cs5 O1W Cs2 -52.2(7) 1_565 . . 1_455 ?
O39 Cs5 O1W Cs2 -106.7(6) 1_565 . . 1_455 ?
O8 Cs5 O1W Cs2 -179.4(9) . . . 1_455 ?
W11 Cs5 O1W Cs2 -43.9(5) 1_565 . . 1_455 ?
W3 Cs5 O1W Cs2 161.4(7) . . . 1_455 ?
O14W Cs5 O1W Cs1 -82(2) . . . 1_455 ?
O9W Cs5 O1W Cs1 7(2) . . . 1_455 ?
O27 Cs5 O1W Cs1 -146(2) 2_666 . . 1_455 ?
O13W Cs5 O1W Cs1 143.0(19) . . . 1_455 ?
O9 Cs5 O1W Cs1 -89(2) . . . 1_455 ?
O37 Cs5 O1W Cs1 89(2) 1_565 . . 1_455 ?
O38 Cs5 O1W Cs1 77(2) 1_565 . . 1_455 ?
O39 Cs5 O1W Cs1 22(2) 1_565 . . 1_455 ?
O8 Cs5 O1W Cs1 -50.3(19) . . . 1_455 ?
W11 Cs5 O1W Cs1 85(2) 1_565 . . 1_455 ?
W3 Cs5 O1W Cs1 -69(2) . . . 1_455 ?
O7 Cs3 O2W Cs3 125(94) . . . 2_675 ?
O35 Cs3 O2W Cs3 -96(94) 1_565 . . 2_675 ?
O37 Cs3 O2W Cs3 8(94) 1_565 . . 2_675 ?
O36 Cs3 O2W Cs3 -43(94) 1_565 . . 2_675 ?
O9W Cs3 O2W Cs3 -54(94) . . . 2_675 ?
O23 Cs3 O2W Cs3 -174(94) 2_665 . . 2_675 ?
O21 Cs3 O2W Cs3 85(94) 2_665 . . 2_675 ?
O22 Cs3 O2W Cs3 136(94) 2_665 . . 2_675 ?
O4W Cs3 O2W Cs3 -137(94) . . . 2_675 ?
W10 Cs3 O2W Cs3 -75(94) 1_565 . . 2_675 ?
W11 Cs3 O2W Cs3 -13(94) 1_565 . . 2_675 ?
O39 Cs6 O3W Cs6 -60.6(5) 1_565 . . 2_776 ?
O5 Cs6 O3W Cs6 135.7(4) . . . 2_776 ?
O3W Cs6 O3W Cs6 0.0 2_776 . . 2_776 ?
O14W Cs6 O3W Cs6 -115.9(6) . . . 2_776 ?
O16W Cs6 O3W Cs6 130.9(7) 2_766 . . 2_776 ?
O11W Cs6 O3W Cs6 67.9(6) . . . 2_776 ?
O10 Cs6 O3W Cs6 -170.4(4) . . . 2_776 ?
O15W Cs6 O3W Cs6 56.3(6) 2_776 . . 2_776 ?
O8W Cs6 O3W Cs6 9.3(14) . . . 2_776 ?
O15W Cs6 O3W Cs6 -63.3(6) . . . 2_776 ?
W1 Cs6 O3W Cs6 162.7(2) . . . 2_776 ?
O7 Cs3 O4W Na1 -171.9(6) . . . 1_565 ?
O35 Cs3 O4W Na1 -5.0(4) 1_565 . . 1_565 ?
O37 Cs3 O4W Na1 -79.7(5) 1_565 . . 1_565 ?
O36 Cs3 O4W Na1 -23.0(5) 1_565 . . 1_565 ?
O9W Cs3 O4W Na1 -84.0(5) . . . 1_565 ?
O23 Cs3 O4W Na1 84.5(5) 2_665 . . 1_565 ?
O21 Cs3 O4W Na1 154.7(4) 2_665 . . 1_565 ?
O22 Cs3 O4W Na1 101.9(4) 2_665 . . 1_565 ?
O2W Cs3 O4W Na1 41.1(5) . . . 1_565 ?
W10 Cs3 O4W Na1 -12.2(4) 1_565 . . 1_565 ?
W11 Cs3 O4W Na1 -46.7(5) 1_565 . . 1_565 ?
O7 Cs3 O4W Cs1 52.7(3) . . . 2_765 ?
O35 Cs3 O4W Cs1 -140.3(4) 1_565 . . 2_765 ?
O37 Cs3 O4W Cs1 145.0(3) 1_565 . . 2_765 ?
O36 Cs3 O4W Cs1 -158.3(3) 1_565 . . 2_765 ?
O9W Cs3 O4W Cs1 140.6(4) . . . 2_765 ?
O23 Cs3 O4W Cs1 -50.9(3) 2_665 . . 2_765 ?
O21 Cs3 O4W Cs1 19.3(5) 2_665 . . 2_765 ?
O22 Cs3 O4W Cs1 -33.4(3) 2_665 . . 2_765 ?
O2W Cs3 O4W Cs1 -94.2(2) . . . 2_765 ?
W10 Cs3 O4W Cs1 -147.5(2) 1_565 . . 2_765 ?
W11 Cs3 O4W Cs1 178.02(5) 1_565 . . 2_765 ?
O21 Cs2 O5W Na1 137.4(6) 2_765 . . 1_565 ?
O5 Cs2 O5W Na1 -24.3(5) . . . 1_565 ?
O37 Cs2 O5W Na1 -142.7(6) 1_665 . . 1_565 ?
O1W Cs2 O5W Na1 177.1(6) 1_655 . . 1_565 ?
O11W Cs2 O5W Na1 -71.1(5) . . . 1_565 ?
O19 Cs2 O5W Na1 87.4(6) . . . 1_565 ?
O10W Cs2 O5W Na1 59.9(5) 2_765 . . 1_565 ?
O12 Cs2 O5W Na1 25.9(6) . . . 1_565 ?
W1 Cs2 O5W Na1 -2.6(5) . . . 1_565 ?
W5 Cs2 O5W Na1 56.0(6) . . . 1_565 ?
W6 Cs2 O5W Na1 126.7(5) 2_765 . . 1_565 ?
O4W Na1 O7W Na1 -37.3(16) 1_545 . . 2_755 ?
O5W Na1 O7W Na1 94.2(5) 1_545 . . 2_755 ?
O7W Na1 O7W Na1 0.0 2_755 . . 2_755 ?
O8W Na1 O7W Na1 -171.0(6) 1_545 . . 2_755 ?
O35 Na1 O7W Na1 -97.7(5) . . . 2_755 ?
Cs3 Na1 O7W Na1 -80.0(4) 1_545 . . 2_755 ?
Cs2 Na1 O7W Na1 110.4(5) 1_545 . . 2_755 ?
O39 Cs6 O8W Na1 -121.7(17) 1_565 . . 1_565 ?
O5 Cs6 O8W Na1 22.8(16) . . . 1_565 ?
O3W Cs6 O8W Na1 161.2(15) . . . 1_565 ?
O3W Cs6 O8W Na1 170.6(17) 2_776 . . 1_565 ?
O14W Cs6 O8W Na1 -83.6(17) . . . 1_565 ?
O16W Cs6 O8W Na1 47.5(18) 2_766 . . 1_565 ?
O11W Cs6 O8W Na1 86.6(17) . . . 1_565 ?
O10 Cs6 O8W Na1 -19.0(17) . . . 1_565 ?
O15W Cs6 O8W Na1 118.9(17) 2_776 . . 1_565 ?
O15W Cs6 O8W Na1 -138.7(16) . . . 1_565 ?
W1 Cs6 O8W Na1 3.3(16) . . . 1_565 ?
O14W Cs5 O9W Cs3 179.0(5) . . . . ?
O27 Cs5 O9W Cs3 146.4(6) 2_666 . . . ?
O13W Cs5 O9W Cs3 -94.4(6) . . . . ?
O9 Cs5 O9W Cs3 120.2(3) . . . . ?
O37 Cs5 O9W Cs3 -23.6(3) 1_565 . . . ?
O38 Cs5 O9W Cs3 -75.6(3) 1_565 . . . ?
O1W Cs5 O9W Cs3 42.1(4) . . . . ?
O39 Cs5 O9W Cs3 -125.6(4) 1_565 . . . ?
O8 Cs5 O9W Cs3 85.4(4) . . . . ?
W11 Cs5 O9W Cs3 -47.3(2) 1_565 . . . ?
W3 Cs5 O9W Cs3 111.0(3) . . . . ?
O7 Cs3 O9W Cs5 -94.0(3) . . . . ?
O35 Cs3 O9W Cs5 131.3(4) 1_565 . . . ?
O37 Cs3 O9W Cs5 24.1(3) 1_565 . . . ?
O36 Cs3 O9W Cs5 76.5(3) 1_565 . . . ?
O23 Cs3 O9W Cs5 -170.2(2) 2_665 . . . ?
O21 Cs3 O9W Cs5 -34.2(5) 2_665 . . . ?
O22 Cs3 O9W Cs5 -132.8(13) 2_665 . . . ?
O2W Cs3 O9W Cs5 85.7(4) . . . . ?
O4W Cs3 O9W Cs5 -158.8(4) . . . . ?
W10 Cs3 O9W Cs5 105.5(3) 1_565 . . . ?
W11 Cs3 O9W Cs5 49.0(2) 1_565 . . . ?
O19 Cs1 O10W Cs2 -156.2(11) . . . 2_765 ?
O7 Cs1 O10W Cs2 94.3(11) 1_655 . . 2_765 ?
O21 Cs1 O10W Cs2 121.6(10) 2_765 . . 2_765 ?
O23 Cs1 O10W Cs2 -58.2(10) 1_655 . . 2_765 ?
O14 Cs1 O10W Cs2 -80.7(13) 1_655 . . 2_765 ?
O13 Cs1 O10W Cs2 67.8(10) 2_765 . . 2_765 ?
O7 Cs1 O10W Cs2 25.3(10) 2_765 . . 2_765 ?
O1W Cs1 O10W Cs2 173.8(10) 1_655 . . 2_765 ?
O4W Cs1 O10W Cs2 -23.0(9) 2_765 . . 2_765 ?
W2 Cs1 O10W Cs2 -129(25) 1_655 . . 2_765 ?
W6 Cs1 O10W Cs2 99.9(10) 2_765 . . 2_765 ?
O21 Cs2 O11W Cs6 164.2(4) 2_765 . . . ?
O5 Cs2 O11W Cs6 2.4(4) . . . . ?
O37 Cs2 O11W Cs6 -159.8(7) 1_665 . . . ?
O1W Cs2 O11W Cs6 -110.8(7) 1_655 . . . ?
O5W Cs2 O11W Cs6 120.1(6) . . . . ?
O19 Cs2 O11W Cs6 -32.5(10) . . . . ?
O10W Cs2 O11W Cs6 64.0(7) 2_765 . . . ?
O12 Cs2 O11W Cs6 2.6(7) . . . . ?
W1 Cs2 O11W Cs6 3.5(5) . . . . ?
W5 Cs2 O11W Cs6 -11.1(8) . . . . ?
W6 Cs2 O11W Cs6 142.4(3) 2_765 . . . ?
O39 Cs6 O11W Cs2 -113.6(5) 1_565 . . . ?
O5 Cs6 O11W Cs2 -2.5(4) . . . . ?
O3W Cs6 O11W Cs2 120.0(6) . . . . ?
O3W Cs6 O11W Cs2 -170.4(7) 2_776 . . . ?
O14W Cs6 O11W Cs2 -43(2) . . . . ?
O16W Cs6 O11W Cs2 59.4(7) 2_766 . . . ?
O10 Cs6 O11W Cs2 -6.2(6) . . . . ?
O15W Cs6 O11W Cs2 132.2(8) 2_776 . . . ?
O8W Cs6 O11W Cs2 -85.6(7) . . . . ?
O15W Cs6 O11W Cs2 -167.7(7) . . . . ?
W1 Cs6 O11W Cs2 -3.4(5) . . . . ?
O9W Cs5 O14W Cs4 -85.3(9) . . . 2_766 ?
O27 Cs5 O14W Cs4 78.5(8) 2_666 . . 2_766 ?
O13W Cs5 O14W Cs4 145.4(9) . . . 2_766 ?
O9 Cs5 O14W Cs4 6.6(6) . . . 2_766 ?
O37 Cs5 O14W Cs4 -161.3(7) 1_565 . . 2_766 ?
O38 Cs5 O14W Cs4 -161.7(7) 1_565 . . 2_766 ?
O1W Cs5 O14W Cs4 -1.5(14) . . . 2_766 ?
O39 Cs5 O14W Cs4 -135.6(10) 1_565 . . 2_766 ?
O8 Cs5 O14W Cs4 -23.8(9) . . . 2_766 ?
W11 Cs5 O14W Cs4 -163.9(5) 1_565 . . 2_766 ?
W3 Cs5 O14W Cs4 -14.0(7) . . . 2_766 ?
O9W Cs5 O14W Cs6 8.4(6) . . . . ?
O27 Cs5 O14W Cs6 172.2(7) 2_666 . . . ?
O13W Cs5 O14W Cs6 -120.9(6) . . . . ?
O9 Cs5 O14W Cs6 100.3(6) . . . . ?
O37 Cs5 O14W Cs6 -67.6(14) 1_565 . . . ?
O38 Cs5 O14W Cs6 -68.0(6) 1_565 . . . ?
O1W Cs5 O14W Cs6 92.2(9) . . . . ?
O39 Cs5 O14W Cs6 -41.9(4) 1_565 . . . ?
O8 Cs5 O14W Cs6 69.9(5) . . . . ?
W11 Cs5 O14W Cs6 -70.2(7) 1_565 . . . ?
W3 Cs5 O14W Cs6 79.7(5) . . . . ?
O39 Cs6 O14W Cs5 47.5(5) 1_565 . . . ?
O5 Cs6 O14W Cs5 -63.4(7) . . . . ?
O3W Cs6 O14W Cs5 167.4(7) . . . . ?
O3W Cs6 O14W Cs5 96.7(6) 2_776 . . . ?
O16W Cs6 O14W Cs5 -127.5(7) 2_766 . . . ?
O11W Cs6 O14W Cs5 -28(2) . . . . ?
O10 Cs6 O14W Cs5 -66.8(5) . . . . ?
O15W Cs6 O14W Cs5 157.8(6) 2_776 . . . ?
O8W Cs6 O14W Cs5 8.7(8) . . . . ?
O15W Cs6 O14W Cs5 106.8(9) . . . . ?
W1 Cs6 O14W Cs5 -65.9(5) . . . . ?
O39 Cs6 O14W Cs4 175.4(7) 1_565 . . 2_766 ?
O5 Cs6 O14W Cs4 64.4(6) . . . 2_766 ?
O3W Cs6 O14W Cs4 -64.7(5) . . . 2_766 ?
O3W Cs6 O14W Cs4 -135.4(5) 2_776 . . 2_766 ?
O16W Cs6 O14W Cs4 0.4(7) 2_766 . . 2_766 ?
O11W Cs6 O14W Cs4 100(2) . . . 2_766 ?
O10 Cs6 O14W Cs4 61.0(4) . . . 2_766 ?
O15W Cs6 O14W Cs4 -74.4(8) 2_776 . . 2_766 ?
O8W Cs6 O14W Cs4 136.6(4) . . . 2_766 ?
O15W Cs6 O14W Cs4 -125.3(9) . . . 2_766 ?
W1 Cs6 O14W Cs4 62.0(4) . . . 2_766 ?
O39 Cs6 O15W Cs6 -124.0(6) 1_565 . . 2_776 ?
O5 Cs6 O15W Cs6 176.8(13) . . . 2_776 ?
O3W Cs6 O15W Cs6 52.8(5) . . . 2_776 ?
O3W Cs6 O15W Cs6 -45.8(5) 2_776 . . 2_776 ?
O14W Cs6 O15W Cs6 144.9(9) . . . 2_776 ?
O16W Cs6 O15W Cs6 69.5(8) 2_766 . . 2_776 ?
O11W Cs6 O15W Cs6 -48.7(10) . . . 2_776 ?
O10 Cs6 O15W Cs6 151.5(3) . . . 2_776 ?
O15W Cs6 O15W Cs6 0.0 2_776 . . 2_776 ?
O8W Cs6 O15W Cs6 -103.7(5) . . . 2_776 ?
W1 Cs6 O15W Cs6 157.1(3) . . . 2_776 ?
